data_1514894
loop_
_publ_author_name
'Brul\'e, Emilie'
'Gu\'erineau, Vincent'
'Vermaut, Philippe'
'Prima, Fr\'ed\'eric'
'Balogh, Janos'
'Maron, Laurent'
'Slawin, Alexandra M. Z.'
'Nolan, Steven P.'
'Thomas, Christophe M.'

_publ_section_title
;
 Polymerization of cyclic esters using N-heterocyclic carbene carboxylate
 catalysts
;
_journal_issue 8
_journal_name_full 'Polymer Chemistry'
_journal_page_first 2414
_journal_paper_doi 10.1039/c3py00108c
_journal_volume 4
_journal_year 2013
_chemical_absolute_configuration syn
_chemical_formula_moiety 'C76 H68 N2 O2'
_chemical_formula_sum 'C76 H68 N2 O2'
_chemical_formula_weight 1041.39
_space_group_IT_number 33
_symmetry_cell_setting orthorhombic
_symmetry_Int_Tables_number 33
_symmetry_space_group_name_Hall 'P 2c -2n'
_symmetry_space_group_name_H-M 'P n a 21'
_atom_sites_solution_hydrogens geom
_atom_sites_solution_primary direct
_atom_sites_solution_secondary difmap
_cell_angle_alpha 90.0000
_cell_angle_beta 90.0000
_cell_angle_gamma 90.0000
_cell_formula_units_Z 4
_cell_length_a 18.951(4)
_cell_length_b 14.595(3)
_cell_length_c 20.257(4)
_cell_measurement_reflns_used 16016
_cell_measurement_temperature 93
_cell_measurement_theta_max 25.35
_cell_measurement_theta_min 2.03
_cell_volume 5603(2)
_computing_cell_refinement 'CrystalClear-SM Expert 2.0 rc13'
_computing_data_collection 'CrystalClear-SM Expert 2.0 rc13 (Rigaku, 2009)'
_computing_data_reduction 'CrystalClear-SM Expert 2.0 rc13'
_computing_molecular_graphics 'CrystalStructure 4.0'
_computing_publication_material 'CrystalStructure 4.0 (Rigaku, 2010)'
_computing_structure_refinement 'SHELXL97 (Sheldrick, 2008)'
_computing_structure_solution 'SIR2004 (Burla, et al., 2005)'
_diffrn_ambient_temperature 93
_diffrn_detector_area_resol_mean 29.257
_diffrn_measured_fraction_theta_full 0.992
_diffrn_measured_fraction_theta_max 0.993
_diffrn_measurement_device_type 'Rigaku Saturn70'
_diffrn_measurement_method \w
_diffrn_radiation_type 'Mo K\a'
_diffrn_radiation_wavelength 0.71075
_diffrn_reflns_av_R_equivalents 0.1262
_diffrn_reflns_limit_h_max 21
_diffrn_reflns_limit_h_min -22
_diffrn_reflns_limit_k_max 17
_diffrn_reflns_limit_k_min -17
_diffrn_reflns_limit_l_max 23
_diffrn_reflns_limit_l_min -24
_diffrn_reflns_number 51618
_diffrn_reflns_theta_full 25.00
_diffrn_reflns_theta_max 25.35
_diffrn_standards_number 0
_exptl_absorpt_coefficient_mu 0.073
_exptl_absorpt_correction_T_max 0.986
_exptl_absorpt_correction_T_min 0.516
_exptl_absorpt_correction_type multi-scan
_exptl_absorpt_process_details 'REQAB (Rigaku, 1998)'
_exptl_crystal_colour colorless
_exptl_crystal_density_diffrn 1.234
_exptl_crystal_density_method 'not measured'
_exptl_crystal_description prism
_exptl_crystal_F_000 2216.00
_exptl_crystal_size_max 0.200
_exptl_crystal_size_mid 0.200
_exptl_crystal_size_min 0.200
_refine_diff_density_max 1.330
_refine_diff_density_min -0.630
_refine_ls_extinction_method none
_refine_ls_goodness_of_fit_ref 1.319
_refine_ls_hydrogen_treatment constr
_refine_ls_number_parameters 691
_refine_ls_number_reflns 9974
_refine_ls_number_restraints 8
_refine_ls_R_factor_gt 0.1013
_refine_ls_shift/su_max 0.019
_refine_ls_structure_factor_coef Fsqd
_refine_ls_weighting_details 'w = 1/[\s^2^(Fo^2^)+(0.2000P)^2^+0.0000P] where P=(Fo^2^+2Fc^2^)/3'
_refine_ls_weighting_scheme calc
_refine_ls_wR_factor_ref 0.3161
_reflns_number_gt 9109
_reflns_number_total 9974
_reflns_threshold_expression F^2^>2.0\s(F^2^)
_cod_data_source_file c3py00108c.txt
_cod_data_source_block 3
_cod_original_cell_volume 5602.8(18)
_cod_database_code 1514894

loop_
_symmetry_equiv_pos_site_id
_symmetry_equiv_pos_as_xyz
1 +X,+Y,+Z
2 1/2-X,1/2+Y,1/2+Z
3 1/2+X,1/2-Y,+Z
4 -X,-Y,1/2+Z

loop_
_atom_site_label
_atom_site_type_symbol
_atom_site_fract_x
_atom_site_fract_y
_atom_site_fract_z
_atom_site_U_iso_or_equiv
_atom_site_adp_type
_atom_site_occupancy
_atom_site_symmetry_multiplicity
_atom_site_calc_flag
_atom_site_refinement_flags
O72 O 0.1462(2) 0.0934(3) 0.6559(2) 0.0412(9) Uani 1.0 4 d .
O73 O 0.1246(3) -0.0123(3) 0.5770(2) 0.0524(12) Uani 1.0 4 d .
N2 N 0.2853(2) 0.0837(3) 0.57104(19) 0.0240(8) Uani 1.0 4 d .
N5 N 0.20765(19) 0.1353(3) 0.5020(2) 0.0231(8) Uani 1.0 4 d .
C1 C 0.2151(3) 0.0926(3) 0.5589(3) 0.0226(9) Uani 1.0 4 d .
C3 C 0.3218(3) 0.1216(3) 0.5185(3) 0.0241(9) Uani 1.0 4 d .
C4 C 0.2740(3) 0.1545(3) 0.4756(3) 0.0223(9) Uani 1.0 4 d .
C6 C 0.3170(3) 0.0352(3) 0.6250(3) 0.0241(10) Uani 1.0 4 d .
C7 C 0.3358(3) -0.0571(3) 0.6137(3) 0.0301(11) Uani 1.0 4 d .
C8 C 0.3684(3) -0.1043(3) 0.6657(3) 0.0289(10) Uani 1.0 4 d .
C9 C 0.3831(3) -0.0627(3) 0.7256(3) 0.0315(11) Uani 1.0 4 d .
C10 C 0.3641(3) 0.0300(4) 0.7335(3) 0.0288(10) Uani 1.0 4 d .
C11 C 0.3309(3) 0.0794(3) 0.6854(3) 0.0247(10) Uani 1.0 4 d .
C12 C 0.3237(3) -0.1032(3) 0.5477(3) 0.0270(10) Uani 1.0 4 d .
C13 C 0.3855(3) -0.0920(3) 0.5004(3) 0.0310(11) Uani 1.0 4 d .
C14 C 0.3744(4) -0.0771(4) 0.4346(3) 0.0464(14) Uani 1.0 4 d .
C15 C 0.4286(5) -0.0723(5) 0.3885(4) 0.061(2) Uani 1.0 4 d .
C16 C 0.4969(4) -0.0819(4) 0.4096(4) 0.0476(15) Uani 1.0 4 d .
C17 C 0.5096(4) -0.0977(6) 0.4749(4) 0.0573(18) Uani 1.0 4 d .
C18 C 0.4563(3) -0.0996(5) 0.5201(3) 0.0455(14) Uani 1.0 4 d .
C19 C 0.3023(3) -0.2029(3) 0.5581(3) 0.0301(10) Uani 1.0 4 d .
C20 C 0.3479(3) -0.2753(4) 0.5459(3) 0.0347(12) Uani 1.0 4 d .
C21 C 0.3262(4) -0.3656(4) 0.5571(4) 0.0445(14) Uani 1.0 4 d .
C22 C 0.2599(4) -0.3839(4) 0.5775(3) 0.0426(14) Uani 1.0 4 d .
C23 C 0.2132(4) -0.3123(4) 0.5903(4) 0.0456(14) Uani 1.0 4 d .
C24 C 0.2341(3) -0.2225(4) 0.5803(3) 0.0353(12) Uani 1.0 4 d .
C25 C 0.4178(3) -0.1154(4) 0.7794(3) 0.0329(11) Uani 1.0 4 d .
C26 C 0.3071(3) 0.1793(3) 0.6964(3) 0.0265(10) Uani 1.0 4 d .
C27 C 0.2980(3) 0.1985(3) 0.7697(3) 0.0261(10) Uani 1.0 4 d .
C28 C 0.3555(3) 0.2241(3) 0.8088(3) 0.0286(10) Uani 1.0 4 d .
C29 C 0.3485(3) 0.2382(3) 0.8756(3) 0.0300(10) Uani 1.0 4 d .
C30 C 0.2821(3) 0.2280(4) 0.9054(3) 0.0375(12) Uani 1.0 4 d .
C31 C 0.2246(3) 0.2056(4) 0.8672(3) 0.0382(12) Uani 1.0 4 d .
C32 C 0.2323(3) 0.1891(4) 0.7997(3) 0.0306(10) Uani 1.0 4 d .
C33 C 0.3547(3) 0.2520(3) 0.6661(3) 0.0270(10) Uani 1.0 4 d .
C34 C 0.3333(3) 0.3434(3) 0.6725(3) 0.0300(11) Uani 1.0 4 d .
C35 C 0.3762(3) 0.4143(4) 0.6507(3) 0.0410(13) Uani 1.0 4 d .
C36 C 0.4390(3) 0.3955(4) 0.6184(3) 0.0355(11) Uani 1.0 4 d .
C37 C 0.4614(3) 0.3055(3) 0.6102(3) 0.0333(11) Uani 1.0 4 d .
C38 C 0.4187(3) 0.2328(3) 0.6358(3) 0.0256(10) Uani 1.0 4 d .
C39 C 0.1416(2) 0.1729(3) 0.4782(2) 0.0203(9) Uani 1.0 4 d .
C40 C 0.1234(2) 0.2603(3) 0.4990(3) 0.0234(9) Uani 1.0 4 d .
C41 C 0.0585(3) 0.2971(3) 0.4757(3) 0.0254(9) Uani 1.0 4 d .
C42 C 0.0148(3) 0.2462(3) 0.4324(3) 0.0255(10) Uani 1.0 4 d .
C43 C 0.0374(3) 0.1592(3) 0.4134(3) 0.0253(10) Uani 1.0 4 d .
C44 C 0.1002(3) 0.1210(3) 0.4355(3) 0.0234(9) Uani 1.0 4 d .
C45 C 0.1732(3) 0.3186(3) 0.5406(3) 0.0240(9) Uani 1.0 4 d .
C46 C 0.1331(3) 0.3698(3) 0.5943(3) 0.0286(11) Uani 1.0 4 d .
C47 C 0.1146(3) 0.3209(4) 0.6502(3) 0.0298(10) Uani 1.0 4 d .
C48 C 0.0750(3) 0.3629(4) 0.6997(3) 0.0368(12) Uani 1.0 4 d .
C49 C 0.0556(3) 0.4539(4) 0.6954(4) 0.0411(13) Uani 1.0 4 d .
C50 C 0.0762(3) 0.5026(4) 0.6410(4) 0.0425(14) Uani 1.0 4 d .
C51 C 0.1136(3) 0.4635(4) 0.5905(3) 0.0370(12) Uani 1.0 4 d .
C52 C 0.2199(3) 0.3768(3) 0.4943(3) 0.0263(10) Uani 1.0 4 d .
C53 C 0.2930(3) 0.3757(3) 0.5029(3) 0.0320(11) Uani 1.0 4 d .
C54 C 0.3369(3) 0.4240(4) 0.4606(3) 0.0362(12) Uani 1.0 4 d .
C55 C 0.3093(4) 0.4739(4) 0.4092(3) 0.0445(13) Uani 1.0 4 d .
C56 C 0.2360(4) 0.4777(5) 0.4003(4) 0.0506(16) Uani 1.0 4 d .
C57 C 0.1923(3) 0.4293(4) 0.4424(3) 0.0383(12) Uani 1.0 4 d .
C58 C -0.0531(3) 0.2858(4) 0.4076(3) 0.0328(11) Uani 1.0 4 d .
C59 C 0.1268(3) 0.0311(3) 0.4069(3) 0.0266(10) Uani 1.0 4 d .
C60 C 0.1807(3) 0.0488(3) 0.3518(3) 0.0283(10) Uani 1.0 4 d .
C61 C 0.1850(3) 0.1314(4) 0.3183(3) 0.0379(12) Uani 1.0 4 d .
C62 C 0.2336(3) 0.1451(5) 0.2688(4) 0.0544(17) Uani 1.0 4 d .
C63 C 0.2791(3) 0.0730(5) 0.2496(3) 0.0472(15) Uani 1.0 4 d .
C64 C 0.2721(3) -0.0097(4) 0.2810(3) 0.0416(13) Uani 1.0 4 d .
C65 C 0.2244(3) -0.0224(4) 0.3326(3) 0.0368(12) Uani 1.0 4 d .
C66 C 0.0672(3) -0.0334(3) 0.3845(3) 0.0303(11) Uani 1.0 4 d .
C67 C 0.0504(3) -0.0444(4) 0.3188(3) 0.0323(11) Uani 1.0 4 d .
C68 C -0.0024(3) -0.1069(4) 0.2993(4) 0.0390(12) Uani 1.0 4 d .
C69 C -0.0378(3) -0.1578(4) 0.3454(4) 0.0475(15) Uani 1.0 4 d .
C70 C -0.0222(3) -0.1438(4) 0.4113(4) 0.0491(15) Uani 1.0 4 d .
C71 C 0.0304(3) -0.0821(4) 0.4316(3) 0.0387(12) Uani 1.0 4 d .
C72 C 0.1544(3) 0.0538(3) 0.6039(3) 0.0273(10) Uani 1.0 4 d .
C74 C 0.4565(5) 0.2331(6) 0.1566(4) 0.076(3) Uiso 1.0 4 d .
C75 C 0.4119(5) 0.2512(6) 0.2138(5) 0.080(3) Uiso 1.0 4 d .
C76 C 0.3701(8) 0.3314(11) 0.2370(15) 0.225(12) Uiso 1.0 4 d .
C77 C 0.4305(10) 0.3963(12) 0.2451(10) 0.188(8) Uiso 1.0 4 d .
C78 C 0.4857(7) 0.3791(9) 0.1938(6) 0.109(4) Uiso 1.0 4 d .
C79 C 0.4797(8) 0.3235(7) 0.1319(6) 0.118(4) Uiso 1.0 4 d .
H3 H 0.3716 0.1240 0.5136 0.0289 Uiso 1.0 4 calc R
H4 H 0.2835 0.1849 0.4351 0.0267 Uiso 1.0 4 calc R
H8 H 0.3807 -0.1669 0.6597 0.0347 Uiso 1.0 4 calc R
H10 H 0.3750 0.0595 0.7740 0.0346 Uiso 1.0 4 calc R
H12 H 0.2824 -0.0718 0.5269 0.0324 Uiso 1.0 4 calc R
H14 H 0.3272 -0.0696 0.4197 0.0556 Uiso 1.0 4 calc R
H15 H 0.4185 -0.0625 0.3431 0.0730 Uiso 1.0 4 calc R
H16 H 0.5349 -0.0778 0.3791 0.0571 Uiso 1.0 4 calc R
H17 H 0.5567 -0.1075 0.4893 0.0687 Uiso 1.0 4 calc R
H18 H 0.4673 -0.1063 0.5656 0.0545 Uiso 1.0 4 calc R
H20 H 0.3941 -0.2635 0.5298 0.0416 Uiso 1.0 4 calc R
H21 H 0.3585 -0.4145 0.5503 0.0534 Uiso 1.0 4 calc R
H22 H 0.2451 -0.4455 0.5832 0.0511 Uiso 1.0 4 calc R
H23 H 0.1670 -0.3251 0.6058 0.0547 Uiso 1.0 4 calc R
H24 H 0.2018 -0.1740 0.5885 0.0423 Uiso 1.0 4 calc R
H25A H 0.4636 -0.1381 0.7641 0.0395 Uiso 1.0 4 calc R
H25B H 0.3878 -0.1673 0.7919 0.0395 Uiso 1.0 4 calc R
H25C H 0.4247 -0.0754 0.8178 0.0395 Uiso 1.0 4 calc R
H26 H 0.2596 0.1860 0.6754 0.0318 Uiso 1.0 4 calc R
H28 H 0.4004 0.2318 0.7889 0.0343 Uiso 1.0 4 calc R
H29 H 0.3884 0.2547 0.9014 0.0359 Uiso 1.0 4 calc R
H30 H 0.2768 0.2365 0.9517 0.0450 Uiso 1.0 4 calc R
H31 H 0.1792 0.2014 0.8869 0.0458 Uiso 1.0 4 calc R
H32 H 0.1925 0.1714 0.7741 0.0367 Uiso 1.0 4 calc R
H34 H 0.2889 0.3571 0.6919 0.0360 Uiso 1.0 4 calc R
H35 H 0.3624 0.4760 0.6580 0.0492 Uiso 1.0 4 calc R
H36 H 0.4669 0.4444 0.6017 0.0426 Uiso 1.0 4 calc R
H37 H 0.5044 0.2925 0.5881 0.0400 Uiso 1.0 4 calc R
H38 H 0.4341 0.1711 0.6319 0.0307 Uiso 1.0 4 calc R
H41 H 0.0443 0.3566 0.4893 0.0305 Uiso 1.0 4 calc R
H43 H 0.0086 0.1246 0.3842 0.0303 Uiso 1.0 4 calc R
H45 H 0.2056 0.2750 0.5638 0.0288 Uiso 1.0 4 calc R
H47 H 0.1289 0.2589 0.6549 0.0357 Uiso 1.0 4 calc R
H48 H 0.0611 0.3282 0.7372 0.0442 Uiso 1.0 4 calc R
H49 H 0.0287 0.4819 0.7294 0.0494 Uiso 1.0 4 calc R
H50 H 0.0642 0.5657 0.6382 0.0510 Uiso 1.0 4 calc R
H51 H 0.1265 0.4990 0.5531 0.0444 Uiso 1.0 4 calc R
H53 H 0.3129 0.3414 0.5382 0.0384 Uiso 1.0 4 calc R
H54 H 0.3865 0.4227 0.4672 0.0434 Uiso 1.0 4 calc R
H55 H 0.3397 0.5058 0.3799 0.0534 Uiso 1.0 4 calc R
H56 H 0.2165 0.5132 0.3655 0.0607 Uiso 1.0 4 calc R
H57 H 0.1427 0.4317 0.4360 0.0460 Uiso 1.0 4 calc R
H58A H -0.0925 0.2472 0.4219 0.0394 Uiso 1.0 4 calc R
H58B H -0.0521 0.2885 0.3593 0.0394 Uiso 1.0 4 calc R
H58C H -0.0591 0.3478 0.4254 0.0394 Uiso 1.0 4 calc R
H59 H 0.1525 -0.0011 0.4432 0.0319 Uiso 1.0 4 calc R
H61 H 0.1536 0.1796 0.3297 0.0454 Uiso 1.0 4 calc R
H62 H 0.2366 0.2030 0.2475 0.0653 Uiso 1.0 4 calc R
H63 H 0.3135 0.0817 0.2161 0.0566 Uiso 1.0 4 calc R
H64 H 0.3005 -0.0598 0.2672 0.0499 Uiso 1.0 4 calc R
H65 H 0.2218 -0.0799 0.3546 0.0442 Uiso 1.0 4 calc R
H67 H 0.0746 -0.0095 0.2863 0.0387 Uiso 1.0 4 calc R
H68 H -0.0134 -0.1137 0.2538 0.0468 Uiso 1.0 4 calc R
H69 H -0.0721 -0.2016 0.3324 0.0570 Uiso 1.0 4 calc R
H70 H -0.0479 -0.1769 0.4438 0.0589 Uiso 1.0 4 calc R
H71 H 0.0405 -0.0740 0.4771 0.0464 Uiso 1.0 4 calc R
H74A H 0.4296 0.2000 0.1221 0.0915 Uiso 1.0 4 calc R
H74B H 0.4977 0.1954 0.1694 0.0915 Uiso 1.0 4 calc R
H75A H 0.4430 0.2372 0.2517 0.0957 Uiso 1.0 4 calc R
H75B H 0.3769 0.2009 0.2126 0.0957 Uiso 1.0 4 calc R
H76A H 0.3357 0.3527 0.2035 0.2695 Uiso 1.0 4 calc R
H76B H 0.3456 0.3190 0.2792 0.2695 Uiso 1.0 4 calc R
H77A H 0.4132 0.4601 0.2412 0.2253 Uiso 1.0 4 calc R
H77B H 0.4514 0.3887 0.2896 0.2253 Uiso 1.0 4 calc R
H78A H 0.5262 0.3525 0.2180 0.1308 Uiso 1.0 4 calc R
H78B H 0.5012 0.4406 0.1791 0.1308 Uiso 1.0 4 calc R
H79A H 0.4445 0.3502 0.1014 0.1419 Uiso 1.0 4 calc R
H79B H 0.5258 0.3190 0.1090 0.1419 Uiso 1.0 4 calc R

loop_
_atom_site_aniso_label
_atom_site_aniso_U_11
_atom_site_aniso_U_22
_atom_site_aniso_U_33
_atom_site_aniso_U_12
_atom_site_aniso_U_13
_atom_site_aniso_U_23
O72 0.044(2) 0.044(2) 0.036(3) -0.0069(17) 0.0139(17) -0.0037(18)
O73 0.063(3) 0.049(3) 0.046(3) -0.032(2) 0.009(2) -0.0074(19)
N2 0.0307(19) 0.0184(16) 0.023(2) 0.0009(14) 0.0009(16) -0.0062(15)
N5 0.0209(17) 0.0222(17) 0.026(2) 0.0013(13) -0.0037(16) 0.0036(15)
C1 0.030(2) 0.0226(19) 0.015(3) -0.0034(17) -0.0038(18) -0.0042(16)
C3 0.027(2) 0.0187(19) 0.026(3) -0.0004(16) -0.0014(18) 0.0020(17)
C4 0.030(3) 0.0158(18) 0.021(3) -0.0041(16) 0.0067(17) -0.0022(16)
C6 0.024(2) 0.0151(18) 0.033(3) -0.0009(15) 0.0023(18) 0.0006(17)
C7 0.031(3) 0.018(2) 0.041(3) -0.0009(17) -0.006(2) -0.0050(19)
C8 0.041(3) 0.0165(18) 0.029(3) 0.0019(17) -0.000(2) 0.0016(18)
C9 0.040(3) 0.015(2) 0.039(3) 0.0017(18) 0.001(3) 0.0028(19)
C10 0.034(3) 0.024(3) 0.029(3) -0.0015(17) 0.003(2) -0.0046(19)
C11 0.026(2) 0.021(2) 0.027(3) 0.0053(16) 0.0055(18) -0.0071(18)
C12 0.035(3) 0.019(2) 0.027(3) 0.0046(17) -0.002(2) 0.0008(17)
C13 0.047(3) 0.021(2) 0.025(3) -0.0017(19) 0.002(3) -0.0039(18)
C14 0.062(4) 0.044(3) 0.032(4) 0.006(3) 0.005(3) -0.003(3)
C15 0.102(6) 0.047(4) 0.033(4) 0.022(4) 0.017(4) 0.003(3)
C16 0.071(4) 0.040(3) 0.032(3) -0.011(3) 0.019(3) -0.005(3)
C17 0.048(4) 0.077(5) 0.047(4) -0.023(4) 0.006(3) -0.020(4)
C18 0.046(3) 0.066(4) 0.024(3) -0.010(3) 0.003(3) -0.007(3)
C19 0.038(3) 0.028(3) 0.024(3) -0.0048(19) 0.006(2) -0.0053(19)
C20 0.044(3) 0.020(2) 0.040(3) 0.003(2) 0.006(3) -0.0025(19)
C21 0.056(4) 0.026(3) 0.052(4) 0.000(3) 0.003(3) -0.007(3)
C22 0.060(4) 0.026(3) 0.042(4) -0.008(3) 0.006(3) 0.001(3)
C23 0.044(3) 0.033(3) 0.059(4) -0.011(3) 0.005(3) 0.006(3)
C24 0.037(3) 0.037(3) 0.032(3) -0.003(2) 0.005(2) -0.004(3)
C25 0.046(3) 0.025(3) 0.028(3) 0.004(2) -0.008(3) -0.0036(19)
C26 0.026(2) 0.0168(19) 0.036(3) 0.0012(16) 0.001(2) -0.0033(18)
C27 0.034(3) 0.0147(18) 0.030(3) -0.0005(17) -0.005(2) -0.0032(17)
C28 0.033(3) 0.028(3) 0.025(3) 0.0004(18) 0.0014(19) -0.0010(19)
C29 0.038(3) 0.026(2) 0.026(3) 0.0015(18) -0.006(2) -0.0050(19)
C30 0.047(3) 0.039(3) 0.027(3) 0.008(3) 0.003(3) -0.010(3)
C31 0.041(3) 0.043(3) 0.030(3) 0.008(3) 0.011(3) 0.002(3)
C32 0.030(3) 0.031(3) 0.031(3) -0.0019(18) -0.001(2) -0.004(2)
C33 0.034(3) 0.020(2) 0.028(3) -0.0032(17) 0.002(2) -0.0015(18)
C34 0.035(3) 0.024(3) 0.031(3) -0.0005(18) 0.004(2) -0.0007(19)
C35 0.051(3) 0.023(3) 0.050(4) 0.004(2) 0.001(3) -0.003(3)
C36 0.048(3) 0.028(3) 0.031(3) -0.009(2) -0.003(3) 0.004(2)
C37 0.035(3) 0.024(3) 0.041(3) -0.0055(18) -0.001(3) 0.002(2)
C38 0.029(3) 0.020(2) 0.028(3) 0.0029(17) 0.0054(19) 0.0010(18)
C39 0.023(2) 0.0241(19) 0.014(2) 0.0008(16) 0.0020(16) -0.0006(16)
C40 0.0181(18) 0.022(2) 0.030(3) 0.0011(15) 0.0036(18) -0.0023(17)
C41 0.028(2) 0.0233(19) 0.025(3) 0.0006(16) -0.0043(19) 0.0016(17)
C42 0.028(3) 0.027(2) 0.021(3) 0.0028(17) 0.0045(18) 0.0003(17)
C43 0.024(2) 0.027(2) 0.025(3) -0.0022(17) 0.0004(19) -0.0003(18)
C44 0.025(2) 0.0233(19) 0.022(3) -0.0040(16) 0.0040(18) -0.0052(17)
C45 0.027(2) 0.025(2) 0.021(3) -0.0052(17) -0.0023(18) 0.0012(17)
C46 0.031(3) 0.026(3) 0.029(3) -0.0026(17) -0.004(2) -0.0085(19)
C47 0.035(3) 0.030(3) 0.024(3) -0.0027(18) -0.003(2) -0.0028(19)
C48 0.035(3) 0.039(3) 0.036(3) -0.004(2) 0.005(3) -0.002(3)
C49 0.031(3) 0.045(3) 0.048(4) -0.001(3) 0.000(3) -0.013(3)
C50 0.040(3) 0.032(3) 0.056(4) 0.007(2) -0.016(3) -0.021(3)
C51 0.042(3) 0.029(3) 0.040(3) 0.008(2) -0.015(3) -0.004(2)
C52 0.032(3) 0.0161(18) 0.031(3) 0.0007(16) 0.009(2) 0.0035(17)
C53 0.034(3) 0.018(2) 0.043(3) -0.0006(17) -0.000(3) 0.0003(19)
C54 0.033(3) 0.027(3) 0.048(4) 0.0003(19) 0.007(3) -0.010(3)
C55 0.047(3) 0.042(3) 0.045(4) -0.013(3) 0.010(3) -0.000(3)
C56 0.048(4) 0.060(4) 0.044(4) -0.008(3) -0.011(3) 0.024(3)
C57 0.041(3) 0.036(3) 0.038(3) -0.010(3) -0.009(3) 0.010(3)
C58 0.029(3) 0.034(3) 0.036(3) 0.0077(19) -0.004(3) -0.002(2)
C59 0.027(3) 0.023(2) 0.030(3) 0.0037(17) 0.0004(19) -0.0043(18)
C60 0.022(2) 0.027(2) 0.037(3) -0.0073(17) 0.002(2) -0.0068(19)
C61 0.041(3) 0.048(3) 0.025(3) 0.004(3) 0.005(3) 0.007(3)
C62 0.039(4) 0.062(4) 0.062(5) 0.003(3) 0.008(3) 0.015(4)
C63 0.032(3) 0.078(5) 0.031(4) -0.001(3) 0.010(3) -0.002(3)
C64 0.031(3) 0.051(4) 0.043(4) 0.003(3) -0.001(3) -0.019(3)
C65 0.028(3) 0.028(3) 0.055(4) 0.0017(19) 0.003(3) -0.011(3)
C66 0.030(3) 0.0164(19) 0.045(3) 0.0054(16) 0.005(2) -0.0068(19)
C67 0.030(3) 0.027(3) 0.039(3) -0.0040(19) -0.001(2) -0.007(2)
C68 0.034(3) 0.039(3) 0.044(4) -0.002(2) 0.000(3) -0.015(3)
C69 0.032(3) 0.037(3) 0.073(5) -0.008(3) 0.007(3) -0.014(3)
C70 0.037(3) 0.050(4) 0.061(5) -0.015(3) 0.014(3) -0.000(3)
C71 0.029(3) 0.053(3) 0.034(3) -0.009(3) 0.002(3) -0.006(3)
C72 0.034(3) 0.024(2) 0.024(3) -0.0015(18) -0.002(2) 0.0048(19)

loop_
_atom_type_symbol
_atom_type_description
_atom_type_scat_dispersion_real
_atom_type_scat_dispersion_imag
_atom_type_scat_source
C C 0.0033 0.0016
;
International Tables for Crystallography
(1992, Vol. C, Tables 4.2.6.8 and 6.1.1.4)
;
H H 0.0000 0.0000
;
International Tables for Crystallography
(1992, Vol. C, Table 6.1.1.4)
;
N N 0.0061 0.0033
;
International Tables for Crystallography
(1992, Vol. C, Tables 4.2.6.8 and 6.1.1.4)
;
O O 0.0106 0.0060
;
International Tables for Crystallography
(1992, Vol. C, Tables 4.2.6.8 and 6.1.1.4)
;

loop_
_geom_angle_atom_site_label_1
_geom_angle_atom_site_label_2
_geom_angle_atom_site_label_3
_geom_angle
_geom_angle_publ_flag
C1 N2 C3 108.2(4) yes
C1 N2 C6 126.5(4) yes
C3 N2 C6 125.0(4) yes
C1 N5 C4 109.5(4) yes
C1 N5 C39 124.3(4) yes
C4 N5 C39 125.1(4) yes
N2 C1 N5 107.9(4) yes
N2 C1 C72 125.3(4) yes
N5 C1 C72 126.7(4) yes
N2 C3 C4 107.6(4) yes
N5 C4 C3 106.8(4) yes
N2 C6 C7 116.9(5) yes
N2 C6 C11 120.9(4) yes
C7 C6 C11 122.2(5) yes
C6 C7 C8 117.2(5) yes
C6 C7 C12 122.0(5) yes
C8 C7 C12 120.8(4) yes
C7 C8 C9 122.1(4) yes
C8 C9 C10 118.0(5) yes
C8 C9 C25 120.3(4) yes
C10 C9 C25 121.7(5) yes
C9 C10 C11 122.9(5) yes
C6 C11 C10 117.6(4) yes
C6 C11 C26 120.3(4) yes
C10 C11 C26 122.0(5) yes
C7 C12 C13 113.1(4) yes
C7 C12 C19 110.0(4) yes
C13 C12 C19 113.3(4) yes
C12 C13 C14 120.8(5) yes
C12 C13 C18 123.2(5) yes
C14 C13 C18 115.9(6) yes
C13 C14 C15 123.3(7) yes
C14 C15 C16 119.0(7) yes
C15 C16 C17 119.0(7) yes
C16 C17 C18 121.7(7) yes
C13 C18 C17 121.0(6) yes
C12 C19 C20 122.4(5) yes
C12 C19 C24 119.1(5) yes
C20 C19 C24 118.5(5) yes
C19 C20 C21 120.3(5) yes
C20 C21 C22 120.6(6) yes
C21 C22 C23 120.0(5) yes
C22 C23 C24 120.1(6) yes
C19 C24 C23 120.3(5) yes
C11 C26 C27 110.4(4) yes
C11 C26 C33 115.3(4) yes
C27 C26 C33 109.4(4) yes
C26 C27 C28 121.0(5) yes
C26 C27 C32 120.6(5) yes
C28 C27 C32 118.4(5) yes
C27 C28 C29 121.6(5) yes
C28 C29 C30 119.6(5) yes
C29 C30 C31 119.5(5) yes
C30 C31 C32 120.7(5) yes
C27 C32 C31 120.3(5) yes
C26 C33 C34 117.0(5) yes
C26 C33 C38 123.8(4) yes
C34 C33 C38 119.2(5) yes
C33 C34 C35 120.7(5) yes
C34 C35 C36 120.5(5) yes
C35 C36 C37 120.3(5) yes
C36 C37 C38 119.1(5) yes
C33 C38 C37 120.2(4) yes
N5 C39 C40 117.5(4) yes
N5 C39 C44 119.2(4) yes
C40 C39 C44 123.3(4) yes
C39 C40 C41 117.5(4) yes
C39 C40 C45 121.8(4) yes
C41 C40 C45 120.5(4) yes
C40 C41 C42 120.8(4) yes
C41 C42 C43 118.0(4) yes
C41 C42 C58 120.5(4) yes
C43 C42 C58 121.5(5) yes
C42 C43 C44 122.6(5) yes
C39 C44 C43 117.7(4) yes
C39 C44 C59 121.3(4) yes
C43 C44 C59 120.5(4) yes
C40 C45 C46 111.1(4) yes
C40 C45 C52 108.9(4) yes
C46 C45 C52 116.7(4) yes
C45 C46 C47 117.2(4) yes
C45 C46 C51 124.4(5) yes
C47 C46 C51 118.4(5) yes
C46 C47 C48 119.8(5) yes
C47 C48 C49 121.4(6) yes
C48 C49 C50 118.4(6) yes
C49 C50 C51 122.2(5) yes
C46 C51 C50 119.8(5) yes
C45 C52 C53 119.0(5) yes
C45 C52 C57 122.9(5) yes
C53 C52 C57 118.1(5) yes
C52 C53 C54 120.7(5) yes
C53 C54 C55 120.6(5) yes
C54 C55 C56 119.7(6) yes
C55 C56 C57 119.6(6) yes
C52 C57 C56 121.2(6) yes
C44 C59 C60 110.7(4) yes
C44 C59 C66 113.4(4) yes
C60 C59 C66 112.2(5) yes
C59 C60 C61 122.7(5) yes
C59 C60 C65 118.4(5) yes
C61 C60 C65 118.8(5) yes
C60 C61 C62 121.5(6) yes
C61 C62 C63 120.0(7) yes
C62 C63 C64 117.9(6) yes
C63 C64 C65 121.9(6) yes
C60 C65 C64 119.8(5) yes
C59 C66 C67 121.7(5) yes
C59 C66 C71 118.9(5) yes
C67 C66 C71 119.4(5) yes
C66 C67 C68 120.7(5) yes
C67 C68 C69 120.5(6) yes
C68 C69 C70 118.3(6) yes
C69 C70 C71 121.9(6) yes
C66 C71 C70 119.2(6) yes
O72 C72 O73 133.8(5) yes
O72 C72 C1 115.2(4) yes
O73 C72 C1 111.0(5) yes
C75 C74 C79 106.2(8) yes
C74 C75 C76 134.6(12) yes
C75 C76 C77 97.2(12) yes
C76 C77 C78 110.6(16) yes
C77 C78 C79 128.3(13) yes
C74 C79 C78 102.9(9) yes
N2 C3 H3 126.184 no
C4 C3 H3 126.198 no
N5 C4 H4 126.593 no
C3 C4 H4 126.611 no
C7 C8 H8 118.933 no
C9 C8 H8 118.939 no
C9 C10 H10 118.544 no
C11 C10 H10 118.532 no
C7 C12 H12 106.674 no
C13 C12 H12 106.686 no
C19 C12 H12 106.676 no
C13 C14 H14 118.345 no
C15 C14 H14 118.373 no
C14 C15 H15 120.515 no
C16 C15 H15 120.523 no
C15 C16 H16 120.478 no
C17 C16 H16 120.488 no
C16 C17 H17 119.169 no
C18 C17 H17 119.177 no
C13 C18 H18 119.483 no
C17 C18 H18 119.496 no
C19 C20 H20 119.835 no
C21 C20 H20 119.816 no
C20 C21 H21 119.689 no
C22 C21 H21 119.681 no
C21 C22 H22 120.006 no
C23 C22 H22 120.001 no
C22 C23 H23 119.938 no
C24 C23 H23 119.937 no
C19 C24 H24 119.844 no
C23 C24 H24 119.833 no
C9 C25 H25A 109.463 no
C9 C25 H25B 109.465 no
C9 C25 H25C 109.475 no
H25A C25 H25B 109.468 no
H25A C25 H25C 109.478 no
H25B C25 H25C 109.478 no
C11 C26 H26 107.137 no
C27 C26 H26 107.141 no
C33 C26 H26 107.131 no
C27 C28 H28 119.211 no
C29 C28 H28 119.225 no
C28 C29 H29 120.192 no
C30 C29 H29 120.206 no
C29 C30 H30 120.271 no
C31 C30 H30 120.251 no
C30 C31 H31 119.665 no
C32 C31 H31 119.657 no
C27 C32 H32 119.873 no
C31 C32 H32 119.868 no
C33 C34 H34 119.664 no
C35 C34 H34 119.669 no
C34 C35 H35 119.760 no
C36 C35 H35 119.782 no
C35 C36 H36 119.860 no
C37 C36 H36 119.857 no
C36 C37 H37 120.476 no
C38 C37 H37 120.472 no
C33 C38 H38 119.871 no
C37 C38 H38 119.880 no
C40 C41 H41 119.594 no
C42 C41 H41 119.589 no
C42 C43 H43 118.695 no
C44 C43 H43 118.684 no
C40 C45 H45 106.507 no
C46 C45 H45 106.501 no
C52 C45 H45 106.509 no
C46 C47 H47 120.080 no
C48 C47 H47 120.076 no
C47 C48 H48 119.313 no
C49 C48 H48 119.300 no
C48 C49 H49 120.818 no
C50 C49 H49 120.822 no
C49 C50 H50 118.910 no
C51 C50 H50 118.911 no
C46 C51 H51 120.107 no
C50 C51 H51 120.114 no
C52 C53 H53 119.651 no
C54 C53 H53 119.639 no
C53 C54 H54 119.683 no
C55 C54 H54 119.679 no
C54 C55 H55 120.124 no
C56 C55 H55 120.133 no
C55 C56 H56 120.195 no
C57 C56 H56 120.198 no
C52 C57 H57 119.398 no
C56 C57 H57 119.388 no
C42 C58 H58A 109.466 no
C42 C58 H58B 109.463 no
C42 C58 H58C 109.463 no
H58A C58 H58B 109.477 no
H58A C58 H58C 109.481 no
H58B C58 H58C 109.478 no
C44 C59 H59 106.704 no
C60 C59 H59 106.699 no
C66 C59 H59 106.709 no
C60 C61 H61 119.265 no
C62 C61 H61 119.258 no
C61 C62 H62 120.017 no
C63 C62 H62 120.013 no
C62 C63 H63 121.037 no
C64 C63 H63 121.027 no
C63 C64 H64 119.075 no
C65 C64 H64 119.062 no
C60 C65 H65 120.077 no
C64 C65 H65 120.085 no
C66 C67 H67 119.661 no
C68 C67 H67 119.650 no
C67 C68 H68 119.758 no
C69 C68 H68 119.764 no
C68 C69 H69 120.830 no
C70 C69 H69 120.838 no
C69 C70 H70 119.060 no
C71 C70 H70 119.052 no
C66 C71 H71 120.419 no
C70 C71 H71 120.415 no
C75 C74 H74A 110.496 no
C75 C74 H74B 110.490 no
C79 C74 H74A 110.497 no
C79 C74 H74B 110.503 no
H74A C74 H74B 108.670 no
C74 C75 H75A 103.533 no
C74 C75 H75B 103.533 no
C76 C75 H75A 103.532 no
C76 C75 H75B 103.518 no
H75A C75 H75B 105.280 no
C75 C76 H76A 112.332 no
C75 C76 H76B 112.334 no
C77 C76 H76A 112.320 no
C77 C76 H76B 112.312 no
H76A C76 H76B 109.906 no
C76 C77 H77A 109.525 no
C76 C77 H77B 109.522 no
C78 C77 H77A 109.515 no
C78 C77 H77B 109.510 no
H77A C77 H77B 108.097 no
C77 C78 H78A 105.234 no
C77 C78 H78B 105.226 no
C79 C78 H78A 105.222 no
C79 C78 H78B 105.218 no
H78A C78 H78B 105.939 no
C74 C79 H79A 111.194 no
C74 C79 H79B 111.197 no
C78 C79 H79A 111.187 no
C78 C79 H79B 111.187 no
H79A C79 H79B 109.122 no

loop_
_geom_bond_atom_site_label_1
_geom_bond_atom_site_label_2
_geom_bond_distance
_geom_bond_publ_flag
O72 C72 1.211(7) yes
O73 C72 1.244(7) yes
N2 C1 1.358(6) yes
N2 C3 1.385(6) yes
N2 C6 1.435(6) yes
N5 C1 1.319(6) yes
N5 C4 1.394(6) yes
N5 C39 1.450(6) yes
C1 C72 1.572(7) yes
C3 C4 1.343(7) yes
C6 C7 1.412(6) yes
C6 C11 1.407(7) yes
C7 C8 1.402(7) yes
C7 C12 1.514(7) yes
C8 C9 1.385(7) yes
C9 C10 1.409(7) yes
C9 C25 1.487(8) yes
C10 C11 1.367(7) yes
C11 C26 1.542(6) yes
C12 C13 1.521(7) yes
C12 C19 1.525(7) yes
C13 C14 1.367(8) yes
C13 C18 1.405(8) yes
C14 C15 1.392(11) yes
C15 C16 1.370(12) yes
C16 C17 1.365(10) yes
C17 C18 1.363(9) yes
C19 C20 1.388(7) yes
C19 C24 1.399(8) yes
C20 C21 1.398(7) yes
C21 C22 1.350(9) yes
C22 C23 1.393(8) yes
C23 C24 1.383(8) yes
C26 C27 1.520(8) yes
C26 C33 1.523(7) yes
C27 C28 1.398(7) yes
C27 C32 1.393(7) yes
C28 C29 1.375(8) yes
C29 C30 1.404(8) yes
C30 C31 1.377(8) yes
C31 C32 1.396(8) yes
C33 C34 1.401(6) yes
C33 C38 1.387(7) yes
C34 C35 1.388(7) yes
C35 C36 1.386(8) yes
C36 C37 1.390(7) yes
C37 C38 1.432(7) yes
C39 C40 1.386(6) yes
C39 C44 1.393(6) yes
C40 C41 1.422(7) yes
C40 C45 1.526(7) yes
C41 C42 1.416(7) yes
C42 C43 1.394(7) yes
C42 C58 1.498(7) yes
C43 C44 1.389(7) yes
C44 C59 1.520(7) yes
C45 C46 1.523(7) yes
C45 C52 1.545(7) yes
C46 C47 1.384(7) yes
C46 C51 1.418(7) yes
C47 C48 1.395(8) yes
C48 C49 1.379(8) yes
C49 C50 1.369(9) yes
C50 C51 1.369(9) yes
C52 C53 1.397(7) yes
C52 C57 1.403(8) yes
C53 C54 1.387(8) yes
C54 C55 1.374(9) yes
C55 C56 1.401(9) yes
C56 C57 1.382(9) yes
C59 C60 1.536(7) yes
C59 C66 1.538(7) yes
C60 C61 1.386(8) yes
C60 C65 1.383(7) yes
C61 C62 1.376(9) yes
C62 C63 1.415(10) yes
C63 C64 1.371(10) yes
C64 C65 1.395(8) yes
C66 C67 1.379(8) yes
C66 C71 1.378(8) yes
C67 C68 1.409(8) yes
C68 C69 1.370(9) yes
C69 C70 1.381(11) yes
C70 C71 1.406(9) yes
C74 C75 1.458(13) yes
C74 C79 1.479(13) yes
C75 C76 1.49(2) yes
C76 C77 1.50(3) yes
C77 C78 1.50(3) yes
C78 C79 1.498(16) yes
C3 H3 0.950 no
C4 H4 0.950 no
C8 H8 0.950 no
C10 H10 0.950 no
C12 H12 1.000 no
C14 H14 0.950 no
C15 H15 0.950 no
C16 H16 0.950 no
C17 H17 0.950 no
C18 H18 0.950 no
C20 H20 0.950 no
C21 H21 0.950 no
C22 H22 0.950 no
C23 H23 0.950 no
C24 H24 0.950 no
C25 H25A 0.980 no
C25 H25B 0.980 no
C25 H25C 0.980 no
C26 H26 1.000 no
C28 H28 0.950 no
C29 H29 0.950 no
C30 H30 0.950 no
C31 H31 0.950 no
C32 H32 0.950 no
C34 H34 0.950 no
C35 H35 0.950 no
C36 H36 0.950 no
C37 H37 0.950 no
C38 H38 0.950 no
C41 H41 0.950 no
C43 H43 0.950 no
C45 H45 1.000 no
C47 H47 0.950 no
C48 H48 0.950 no
C49 H49 0.950 no
C50 H50 0.950 no
C51 H51 0.950 no
C53 H53 0.950 no
C54 H54 0.950 no
C55 H55 0.950 no
C56 H56 0.950 no
C57 H57 0.950 no
C58 H58A 0.980 no
C58 H58B 0.980 no
C58 H58C 0.980 no
C59 H59 1.000 no
C61 H61 0.950 no
C62 H62 0.950 no
C63 H63 0.950 no
C64 H64 0.950 no
C65 H65 0.950 no
C67 H67 0.950 no
C68 H68 0.950 no
C69 H69 0.950 no
C70 H70 0.950 no
C71 H71 0.950 no
C74 H74A 0.990 no
C74 H74B 0.990 no
C75 H75A 0.990 no
C75 H75B 0.990 no
C76 H76A 0.990 no
C76 H76B 0.990 no
C77 H77A 0.990 no
C77 H77B 0.990 no
C78 H78A 0.990 no
C78 H78B 0.990 no
C79 H79A 0.990 no
C79 H79B 0.990 no

loop_
_geom_contact_atom_site_label_1
_geom_contact_atom_site_label_2
_geom_contact_distance
_geom_contact_publ_flag
_geom_contact_site_symmetry_2
O72 N2 3.150(6) no .
O72 N5 3.383(6) no .
O72 C6 3.405(6) no .
O72 C11 3.556(6) no .
O72 C26 3.397(6) no .
O72 C47 3.376(6) no .
O73 N2 3.355(6) no .
O73 N5 3.070(6) no .
O73 C39 3.379(6) no .
O73 C44 3.495(7) no .
O73 C59 3.504(7) no .
O73 C71 3.592(8) no .
N2 C12 2.864(6) no .
N2 C13 3.497(6) no .
N2 C26 2.926(7) no .
N2 C33 3.387(6) no .
N2 C38 3.583(6) no .
N2 C39 3.557(6) no .
N5 C6 3.556(6) no .
N5 C45 2.862(6) no .
N5 C52 3.536(6) no .
N5 C59 2.894(6) no .
N5 C60 3.335(7) no .
C1 C7 3.352(7) no .
C1 C11 3.377(7) no .
C1 C12 3.529(6) no .
C1 C26 3.520(7) no .
C1 C40 3.239(6) no .
C1 C44 3.342(7) no .
C1 C45 3.413(6) no .
C3 C7 3.256(7) no .
C3 C11 3.441(7) no .
C3 C12 3.335(6) no .
C3 C13 3.364(7) no .
C3 C14 3.505(8) no .
C3 C33 3.599(7) no .
C3 C38 3.413(7) no .
C3 C39 3.590(6) no .
C4 C6 3.585(7) no .
C4 C40 3.279(6) no .
C4 C44 3.427(7) no .
C4 C45 3.334(6) no .
C4 C52 3.424(6) no .
C4 C53 3.295(6) no .
C4 C60 3.435(7) no .
C6 C9 2.785(7) no .
C6 C13 3.391(7) no .
C6 C33 3.349(6) no .
C6 C38 3.475(6) no .
C6 C72 3.124(7) no .
C7 C10 2.792(8) no .
C7 C18 3.032(8) no .
C7 C20 3.475(7) no .
C7 C24 3.163(7) no .
C8 C11 2.802(6) no .
C8 C13 3.369(7) no .
C8 C18 3.389(8) no .
C8 C19 2.896(7) no .
C8 C20 3.503(7) no .
C8 C24 3.528(8) no .
C10 C27 2.856(7) no .
C10 C28 3.222(7) no .
C10 C33 3.520(7) no .
C11 C28 3.307(7) no .
C11 C32 3.379(7) no .
C11 C38 2.964(6) no .
C13 C16 2.805(9) no .
C13 C20 2.917(7) no .
C14 C17 2.706(10) no .
C14 C19 3.391(8) no .
C15 C18 2.746(10) no .
C18 C19 3.374(8) no .
C18 C20 3.327(8) no .
C19 C22 2.788(7) no .
C20 C23 2.759(9) no .
C21 C24 2.762(8) no .
C27 C30 2.801(8) no .
C27 C34 2.966(7) no .
C27 C38 3.582(7) no .
C28 C31 2.761(8) no .
C28 C33 2.921(7) no .
C28 C34 3.293(7) no .
C29 C32 2.780(7) no .
C33 C36 2.806(7) no .
C34 C37 2.791(8) no .
C34 C53 3.549(8) no .
C35 C38 2.785(7) no .
C35 C53 3.429(9) no .
C39 C42 2.788(6) no .
C39 C52 3.341(6) no .
C39 C60 3.224(7) no .
C39 C61 3.397(7) no .
C39 C72 3.092(7) no .
C40 C43 2.800(7) no .
C40 C47 3.193(7) no .
C40 C51 3.503(7) no .
C40 C57 3.018(7) no .
C41 C44 2.809(6) no .
C41 C46 2.983(7) no .
C41 C51 3.522(8) no .
C41 C52 3.294(7) no .
C41 C57 3.257(7) no .
C43 C60 3.397(7) no .
C43 C61 3.421(8) no .
C43 C66 2.926(7) no .
C43 C67 3.545(7) no .
C43 C71 3.543(8) no .
C44 C61 2.871(8) no .
C44 C67 3.509(7) no .
C44 C71 3.247(7) no .
C46 C49 2.803(8) no .
C46 C53 3.552(7) no .
C46 C57 3.389(8) no .
C47 C50 2.756(7) no .
C48 C51 2.754(8) no .
C51 C52 3.076(8) no .
C51 C57 3.389(8) no .
C52 C55 2.801(8) no .
C53 C56 2.776(9) no .
C54 C57 2.765(8) no .
C60 C63 2.807(8) no .
C60 C67 2.898(7) no .
C61 C64 2.745(8) no .
C61 C66 3.545(8) no .
C62 C65 2.772(9) no .
C65 C66 3.163(7) no .
C65 C67 3.325(7) no .
C66 C69 2.808(8) no .
C67 C70 2.740(9) no .
C68 C71 2.775(9) no .
C74 C77 3.02(2) no .
C75 C78 2.366(16) no .
C76 C79 2.98(3) no .
O73 C78 3.533(13) no 2_545
O73 C79 3.300(13) no 2_545
C3 C58 3.534(7) no 3_555
C22 C51 3.566(8) no 1_545
C23 C74 3.548(11) no 2_545
C23 C75 3.570(11) no 2_545
C31 C55 3.546(8) no 2_545
C31 C56 3.475(9) no 2_545
C37 C47 3.535(7) no 3_555
C38 C48 3.523(7) no 3_555
C47 C37 3.535(7) no 3_455
C48 C38 3.523(7) no 3_455
C50 C74 3.435(10) no 2_555
C51 C22 3.566(8) no 1_565
C55 C31 3.546(8) no 2_554
C56 C31 3.475(9) no 2_554
C58 C3 3.534(7) no 3_455
C67 C77 3.472(19) no 3_455
C68 C77 3.502(18) no 3_455
C74 C23 3.548(11) no 2_554
C74 C50 3.435(10) no 2_544
C75 C23 3.570(11) no 2_554
C77 C67 3.472(19) no 3_555
C77 C68 3.502(18) no 3_555
C78 O73 3.533(13) no 2_554
C79 O73 3.300(13) no 2_554
O72 H26 2.5693 no .
O72 H32 2.7937 no .
O72 H45 3.4309 no .
O72 H47 2.4370 no .
O73 H12 3.2768 no .
O73 H24 2.7869 no .
O73 H59 2.7677 no .
O73 H71 2.7287 no .
N2 H4 3.1238 no .
N2 H12 2.4412 no .
N2 H26 2.6344 no .
N2 H38 3.3323 no .
N2 H45 3.1776 no .
N5 H3 3.1204 no .
N5 H12 3.3769 no .
N5 H45 2.3925 no .
N5 H59 2.5446 no .
C1 H3 3.1381 no .
C1 H4 3.1277 no .
C1 H12 2.7943 no .
C1 H26 2.8529 no .
C1 H45 2.6704 no .
C1 H47 3.5120 no .
C1 H59 2.9625 no .
C3 H12 2.9255 no .
C3 H14 3.4362 no .
C3 H26 3.5194 no .
C3 H38 3.2155 no .
C3 H45 3.2717 no .
C3 H53 3.2369 no .
C4 H12 3.4659 no .
C4 H45 2.8224 no .
C4 H53 3.0978 no .
C4 H59 3.2988 no .
C6 H3 2.8008 no .
C6 H8 3.2623 no .
C6 H10 3.2315 no .
C6 H12 2.6120 no .
C6 H26 2.6605 no .
C6 H38 2.9800 no .
C7 H3 3.3999 no .
C7 H18 2.7692 no .
C7 H24 3.1002 no .
C8 H10 3.2474 no .
C8 H12 3.2841 no .
C8 H18 2.7613 no .
C8 H25A 2.7337 no .
C8 H25B 2.7417 no .
C8 H25C 3.2876 no .
C10 H8 3.2536 no .
C10 H25A 3.1547 no .
C10 H25B 3.1455 no .
C10 H25C 2.5692 no .
C10 H26 3.2399 no .
C10 H28 3.2265 no .
C10 H38 3.1987 no .
C11 H28 3.3292 no .
C11 H32 3.4510 no .
C11 H38 2.6064 no .
C12 H3 3.5068 no .
C12 H8 2.6786 no .
C12 H14 2.6406 no .
C12 H18 2.7444 no .
C12 H20 2.7168 no .
C12 H24 2.6619 no .
C13 H3 3.1747 no .
C13 H8 3.4079 no .
C13 H15 3.2755 no .
C13 H17 3.2606 no .
C13 H20 2.5775 no .
C14 H3 3.3424 no .
C14 H12 2.5557 no .
C14 H16 3.2441 no .
C14 H18 3.2127 no .
C14 H20 3.3549 no .
C14 H65 3.3147 no .
C15 H17 3.2122 no .
C15 H64 3.4592 no .
C16 H14 3.2281 no .
C16 H18 3.2307 no .
C17 H15 3.2199 no .
C17 H20 3.4474 no .
C18 H8 3.3188 no .
C18 H12 3.3227 no .
C18 H14 3.2123 no .
C18 H16 3.2372 no .
C18 H20 2.6737 no .
C19 H8 2.5916 no .
C19 H14 3.4462 no .
C19 H18 3.4330 no .
C19 H21 3.2704 no .
C19 H23 3.2697 no .
C20 H8 2.8647 no .
C20 H12 3.2410 no .
C20 H18 3.3707 no .
C20 H22 3.2467 no .
C20 H24 3.2553 no .
C21 H23 3.2298 no .
C22 H20 3.2382 no .
C22 H24 3.2626 no .
C23 H21 3.2345 no .
C24 H8 3.3118 no .
C24 H12 2.6169 no .
C24 H20 3.2564 no .
C24 H22 3.2618 no .
C25 H8 2.6350 no .
C25 H10 2.6795 no .
C26 H10 2.6812 no .
C26 H28 2.6883 no .
C26 H32 2.6839 no .
C26 H34 2.6191 no .
C26 H38 2.7423 no .
C26 H45 3.5866 no .
C27 H10 2.5006 no .
C27 H29 3.2757 no .
C27 H31 3.2723 no .
C27 H34 2.8047 no .
C28 H10 2.5307 no .
C28 H26 3.3040 no .
C28 H30 3.2598 no .
C28 H32 3.2593 no .
C28 H34 3.3131 no .
C29 H10 3.3602 no .
C29 H31 3.2606 no .
C30 H28 3.2578 no .
C30 H32 3.2618 no .
C31 H29 3.2602 no .
C32 H10 3.3408 no .
C32 H26 2.5697 no .
C32 H28 3.2545 no .
C32 H30 3.2668 no .
C32 H34 3.4535 no .
C33 H10 3.5811 no .
C33 H28 2.6496 no .
C33 H35 3.2773 no .
C33 H37 3.3002 no .
C33 H45 3.5211 no .
C33 H53 3.0073 no .
C34 H26 2.6893 no .
C34 H28 3.1355 no .
C34 H36 3.2625 no .
C34 H38 3.2644 no .
C34 H45 3.4204 no .
C34 H53 2.7472 no .
C35 H37 3.2667 no .
C35 H53 2.7860 no .
C36 H34 3.2607 no .
C36 H38 3.2885 no .
C36 H53 2.9954 no .
C36 H54 3.2442 no .
C37 H35 3.2627 no .
C37 H53 3.2126 no .
C38 H3 3.0728 no .
C38 H26 3.1940 no .
C38 H28 3.1200 no .
C38 H34 3.2610 no .
C38 H36 3.2948 no .
C38 H53 3.2306 no .
C39 H4 2.8328 no .
C39 H41 3.2608 no .
C39 H43 3.2375 no .
C39 H45 2.5876 no .
C39 H59 2.6454 no .
C39 H61 3.0183 no .
C40 H4 3.4770 no .
C40 H47 3.1601 no .
C40 H57 2.8324 no .
C41 H43 3.2664 no .
C41 H45 3.3253 no .
C41 H51 3.5787 no .
C41 H57 2.6552 no .
C41 H58A 3.1472 no .
C41 H58B 3.1569 no .
C41 H58C 2.5595 no .
C42 H61 3.4907 no .
C43 H41 3.2683 no .
C43 H58A 2.7807 no .
C43 H58B 2.7630 no .
C43 H58C 3.3129 no .
C43 H59 3.2560 no .
C43 H61 2.7956 no .
C44 H4 3.5971 no .
C44 H61 2.5193 no .
C44 H71 3.1773 no .
C45 H4 3.5695 no .
C45 H41 2.7128 no .
C45 H47 2.6113 no .
C45 H51 2.7899 no .
C45 H53 2.6688 no .
C45 H57 2.7489 no .
C46 H34 3.5579 no .
C46 H41 2.7189 no .
C46 H48 3.2580 no .
C46 H50 3.2659 no .
C46 H57 3.3361 no .
C47 H26 3.4174 no .
C47 H34 3.4487 no .
C47 H41 3.5603 no .
C47 H45 2.5461 no .
C47 H49 3.2788 no .
C47 H51 3.2673 no .
C48 H50 3.2169 no .
C49 H47 3.2717 no .
C49 H51 3.2477 no .
C50 H48 3.2180 no .
C51 H41 2.8928 no .
C51 H45 3.3014 no .
C51 H47 3.2718 no .
C51 H49 3.2521 no .
C51 H57 3.2123 no .
C52 H4 3.2757 no .
C52 H41 3.3422 no .
C52 H51 2.7818 no .
C52 H54 3.2735 no .
C52 H56 3.2821 no .
C53 H4 3.1098 no .
C53 H45 2.5350 no .
C53 H55 3.2562 no .
C53 H57 3.2595 no .
C54 H56 3.2575 no .
C55 H53 3.2513 no .
C55 H57 3.2615 no .
C56 H54 3.2584 no .
C57 H41 3.1459 no .
C57 H45 3.3450 no .
C57 H51 2.7616 no .
C57 H53 3.2619 no .
C57 H55 3.2631 no .
C58 H41 2.6853 no .
C58 H43 2.6696 no .
C59 H43 2.6627 no .
C59 H61 2.7201 no .
C59 H65 2.6447 no .
C59 H67 2.7017 no .
C59 H71 2.6558 no .
C60 H4 3.2550 no .
C60 H14 3.5468 no .
C60 H43 3.5075 no .
C60 H62 3.2630 no .
C60 H64 3.2551 no .
C60 H67 2.5558 no .
C61 H4 3.1151 no .
C61 H59 3.2430 no .
C61 H63 3.2779 no .
C61 H65 3.2457 no .
C61 H67 3.0047 no .
C62 H4 3.5478 no .
C62 H64 3.2487 no .
C63 H61 3.2726 no .
C63 H65 3.2674 no .
C64 H14 3.1214 no .
C64 H15 3.1425 no .
C64 H62 3.2482 no .
C65 H14 2.7165 no .
C65 H59 2.6391 no .
C65 H61 3.2400 no .
C65 H63 3.2763 no .
C65 H67 2.9963 no .
C66 H43 2.5597 no .
C66 H65 3.0687 no .
C66 H68 3.2747 no .
C66 H70 3.2531 no .
C67 H43 2.9100 no .
C67 H59 3.2405 no .
C67 H65 3.3696 no .
C67 H69 3.2756 no .
C67 H71 3.2427 no .
C68 H70 3.2183 no .
C69 H67 3.2630 no .
C69 H71 3.2888 no .
C70 H68 3.2244 no .
C71 H43 3.1928 no .
C71 H59 2.6097 no .
C71 H67 3.2378 no .
C71 H69 3.2946 no .
C72 H12 3.4184 no .
C72 H24 3.4581 no .
C72 H26 3.1298 no .
C72 H45 3.4668 no .
C72 H47 3.2021 no .
C72 H59 3.3531 no .
C74 H76A 3.0316 no .
C74 H76B 3.4881 no .
C74 H77B 3.5251 no .
C74 H78A 2.5169 no .
C74 H78B 3.1780 no .
C75 H77A 3.0986 no .
C75 H77B 2.6345 no .
C75 H78A 2.6235 no .
C75 H78B 3.3151 no .
C75 H79A 2.7656 no .
C75 H79B 3.1837 no .
C76 H74A 3.2194 no .
C76 H74B 3.4157 no .
C76 H78A 2.9994 no .
C76 H78B 3.1761 no .
C76 H79A 3.1006 no .
C77 H74B 3.5466 no .
C77 H75A 2.3382 no .
C77 H75B 3.0983 no .
C77 H79A 3.0010 no .
C77 H79B 3.4840 no .
C78 H74A 3.1734 no .
C78 H74B 2.7358 no .
C78 H75A 2.5137 no .
C78 H75B 3.3403 no .
C78 H76A 2.8753 no .
C78 H76B 3.2892 no .
C79 H75A 2.8216 no .
C79 H75B 3.1095 no .
C79 H76A 3.1199 no .
C79 H77A 3.2357 no .
C79 H77B 3.3764 no .
H3 H4 2.4703 no .
H3 H12 3.3312 no .
H3 H14 3.5089 no .
H3 H38 2.7612 no .
H3 H53 3.3994 no .
H4 H45 3.2715 no .
H4 H53 3.1443 no .
H4 H61 3.2605 no .
H8 H12 3.5537 no .
H8 H18 2.6658 no .
H8 H20 2.9972 no .
H8 H25A 2.6683 no .
H8 H25B 2.6818 no .
H8 H25C 3.5683 no .
H10 H25A 3.3424 no .
H10 H25B 3.3382 no .
H10 H25C 2.3556 no .
H10 H26 3.4906 no .
H10 H28 2.5793 no .
H10 H38 3.4929 no .
H12 H14 2.3320 no .
H12 H20 3.5077 no .
H12 H24 2.4728 no .
H12 H59 3.1625 no .
H14 H15 2.3255 no .
H14 H59 3.4902 no .
H14 H64 3.1326 no .
H14 H65 2.3974 no .
H15 H16 2.3340 no .
H15 H64 2.7141 no .
H16 H17 2.3102 no .
H17 H18 2.2952 no .
H18 H20 2.7779 no .
H20 H21 2.3416 no .
H21 H22 2.2956 no .
H22 H23 2.3427 no .
H23 H24 2.3294 no .
H26 H28 3.5849 no .
H26 H32 2.3780 no .
H26 H34 2.5790 no .
H26 H38 3.4310 no .
H26 H45 2.8012 no .
H26 H47 2.7262 no .
H28 H29 2.3164 no .
H28 H34 3.4159 no .
H28 H38 3.3614 no .
H29 H30 2.3609 no .
H30 H31 2.3257 no .
H31 H32 2.3390 no .
H32 H47 2.9862 no .
H32 H48 3.4649 no .
H34 H35 2.3302 no .
H34 H45 3.2649 no .
H34 H47 3.4360 no .
H34 H53 3.1550 no .
H35 H36 2.3315 no .
H35 H53 3.2603 no .
H36 H37 2.3447 no .
H36 H53 3.5258 no .
H36 H54 3.1379 no .
H37 H38 2.3875 no .
H41 H51 2.9016 no .
H41 H57 2.4171 no .
H41 H58A 3.3366 no .
H41 H58B 3.3555 no .
H41 H58C 2.3519 no .
H43 H58A 2.7299 no .
H43 H58B 2.7008 no .
H43 H58C 3.5986 no .
H43 H59 3.4985 no .
H43 H61 3.0682 no .
H43 H67 3.0544 no .
H43 H71 3.5099 no .
H45 H47 2.3599 no .
H45 H53 2.3128 no .
H47 H48 2.3368 no .
H48 H49 2.3311 no .
H49 H50 2.3148 no .
H50 H51 2.3046 no .
H51 H57 2.5861 no .
H53 H54 2.3275 no .
H54 H55 2.3212 no .
H55 H56 2.3558 no .
H56 H57 2.3257 no .
H59 H61 3.4981 no .
H59 H65 2.5035 no .
H59 H67 3.5072 no .
H59 H71 2.4733 no .
H61 H62 2.3157 no .
H61 H67 3.2614 no .
H62 H63 2.3805 no .
H63 H64 2.3226 no .
H64 H65 2.3327 no .
H65 H67 3.2799 no .
H67 H68 2.3504 no .
H68 H69 2.3285 no .
H69 H70 2.3301 no .
H70 H71 2.3485 no .
H74A H75A 2.6924 no .
H74A H75B 2.0865 no .
H74A H76A 3.2939 no .
H74A H78A 3.4762 no .
H74A H79A 2.2498 no .
H74A H79B 2.5316 no .
H74B H75A 2.0559 no .
H74B H75B 2.4519 no .
H74B H78A 2.5542 no .
H74B H78B 3.5852 no .
H74B H79A 2.8325 no .
H74B H79B 2.2444 no .
H75A H76A 2.8153 no .
H75A H76B 2.2688 no .
H75A H77A 3.3086 no .
H75A H77B 2.3453 no .
H75A H78A 2.4048 no .
H75A H78B 3.4912 no .
H75A H79A 3.4633 no .
H75A H79B 3.4989 no .
H75B H76A 2.3556 no .
H75B H76B 2.2688 no .
H75B H77B 3.4543 no .
H75B H78A 3.5933 no .
H75B H79A 3.3854 no .
H76A H77A 2.2800 no .
H76A H77B 2.8489 no .
H76A H78B 3.4237 no .
H76A H79A 2.9210 no .
H76B H77A 2.5449 no .
H76B H77B 2.2574 no .
H77A H78A 2.6962 no .
H77A H78B 2.1076 no .
H77A H79A 3.3097 no .
H77B H78A 2.0954 no .
H77B H78B 2.5444 no .
H78A H79A 2.8263 no .
H78A H79B 2.2630 no .
H78B H79A 2.3192 no .
H78B H79B 2.3206 no .
O72 H37 3.4465 no 3_455
O72 H68 3.2172 no 4_555
O72 H77A 2.8358 no 2_545
O73 H36 3.1868 no 3_455
O73 H76A 3.3194 no 2_545
O73 H77A 3.4265 no 2_545
O73 H78B 3.2296 no 2_545
O73 H79A 2.4467 no 2_545
C3 H58A 3.1827 no 3_555
C3 H58C 2.9745 no 3_555
C4 H58A 3.1062 no 3_555
C4 H58C 3.3230 no 3_555
C8 H74B 2.8656 no 4_655
C9 H49 3.0009 no 3_555
C9 H56 3.5808 no 2_545
C9 H74B 3.1845 no 4_655
C10 H16 3.5844 no 4_655
C10 H49 3.1242 no 3_555
C10 H56 3.0897 no 2_545
C12 H30 3.5894 no 2_544
C14 H31 3.5248 no 2_544
C14 H58C 3.5814 no 3_555
C15 H48 3.3971 no 2_544
C15 H49 3.4157 no 2_544
C15 H58C 3.3691 no 3_555
C15 H69 3.4900 no 3_545
C16 H25C 3.3069 no 4_654
C16 H29 3.3337 no 4_654
C16 H57 3.5670 no 3_555
C16 H58C 3.5932 no 3_555
C17 H29 3.3483 no 4_654
C17 H41 3.5910 no 3_555
C17 H50 3.4972 no 3_555
C17 H51 3.0811 no 3_555
C17 H57 3.5844 no 3_555
C17 H70 3.5229 no 3_545
C17 H74A 3.5288 no 4_655
C18 H50 3.1855 no 3_555
C18 H74A 3.3302 no 4_655
C18 H74B 3.4435 no 4_655
C19 H30 2.7713 no 2_544
C20 H30 3.0428 no 2_544
C20 H31 3.2794 no 2_544
C20 H70 2.9437 no 3_545
C20 H79B 2.7881 no 4_655
C21 H30 3.2553 no 2_544
C21 H31 3.5856 no 2_544
C21 H35 3.1608 no 1_545
C21 H70 3.3684 no 3_545
C21 H79B 3.0711 no 4_655
C22 H30 3.1734 no 2_544
C22 H35 3.2576 no 1_545
C22 H51 3.0919 no 1_545
C22 H63 3.1726 no 2_545
C23 H30 2.9020 no 2_544
C23 H50 3.4780 no 1_545
C23 H51 3.2942 no 1_545
C23 H62 3.3324 no 2_545
C23 H63 3.0247 no 2_545
C23 H74A 2.7885 no 2_545
C23 H75B 3.0161 no 2_545
C23 H76A 3.4526 no 2_545
C24 H30 2.6809 no 2_544
C24 H74A 3.4084 no 2_545
C24 H75B 3.5853 no 2_545
C24 H76A 3.0308 no 2_545
C24 H79A 3.5713 no 2_545
C25 H16 3.5809 no 4_655
C25 H49 3.0396 no 3_555
C25 H57 3.4412 no 2_545
C25 H58B 3.3266 no 2_545
C25 H61 3.4380 no 2_545
C25 H74B 2.9830 no 4_655
C25 H75A 3.2310 no 4_655
C27 H56 3.3408 no 2_545
C28 H16 3.3012 no 4_655
C28 H56 3.5566 no 2_545
C28 H65 3.3457 no 2_555
C29 H16 3.2202 no 4_655
C29 H17 3.4880 no 4_655
C29 H56 3.5133 no 2_545
C29 H65 3.0016 no 2_555
C30 H56 3.2385 no 2_545
C30 H65 2.9882 no 2_555
C31 H14 3.5854 no 2_555
C31 H55 3.1712 no 2_545
C31 H56 3.0226 no 2_545
C31 H65 3.3011 no 2_555
C31 H69 2.9742 no 4_555
C32 H55 3.4145 no 2_545
C32 H56 3.0517 no 2_545
C32 H69 3.1118 no 4_555
C34 H64 3.4797 no 2_555
C35 H21 3.2394 no 1_565
C35 H22 3.4969 no 1_565
C35 H67 3.1064 no 2_555
C35 H68 3.3601 no 2_555
C35 H78B 3.1965 no 4_665
C36 H21 3.4523 no 1_565
C36 H68 3.0870 no 2_555
C36 H78B 2.9185 no 4_665
C37 H47 3.4320 no 3_555
C37 H68 3.2887 no 2_555
C38 H48 3.5065 no 3_555
C39 H37 3.4596 no 3_455
C40 H37 2.9894 no 3_455
C41 H37 2.8195 no 3_455
C42 H37 3.2105 no 3_455
C42 H54 3.5332 no 3_455
C43 H54 3.2842 no 3_455
C43 H77B 3.0712 no 3_455
C46 H22 3.4376 no 1_565
C46 H37 3.4021 no 3_455
C47 H37 2.9469 no 3_455
C47 H38 3.4425 no 3_455
C47 H64 3.3516 no 2_555
C48 H15 3.1046 no 2_555
C48 H37 3.4711 no 3_455
C48 H38 3.0429 no 3_455
C48 H64 2.9501 no 2_555
C48 H69 3.5736 no 4_555
C49 H15 3.0411 no 2_555
C49 H25A 3.4939 no 3_455
C49 H38 3.2064 no 3_455
C49 H63 3.1312 no 2_555
C49 H64 3.0956 no 2_555
C50 H17 3.4540 no 3_455
C50 H18 2.9811 no 3_455
C50 H22 3.4907 no 1_565
C50 H23 3.1284 no 1_565
C50 H63 2.8301 no 2_555
C50 H64 3.5801 no 2_555
C50 H74A 2.9078 no 2_555
C50 H74B 3.1951 no 2_555
C50 H75B 3.3562 no 2_555
C51 H17 3.1283 no 3_455
C51 H18 3.5057 no 3_455
C51 H22 2.8270 no 1_565
C51 H23 3.2608 no 1_565
C51 H63 3.3685 no 2_555
C52 H22 3.1940 no 1_565
C53 H21 3.4414 no 1_565
C53 H22 3.2065 no 1_565
C53 H58A 3.2577 no 3_555
C54 H21 3.0044 no 1_565
C54 H22 3.5806 no 1_565
C54 H58A 2.9407 no 3_555
C55 H21 3.4196 no 1_565
C55 H31 3.3568 no 2_554
C55 H76B 3.5384 no .
C56 H10 3.5194 no 2_554
C56 H25C 3.5588 no 2_554
C57 H22 3.5328 no 1_565
C57 H25C 3.3598 no 2_554
C58 H3 2.8945 no 3_455
C58 H4 3.1755 no 3_455
C58 H25A 3.5442 no 2_554
C58 H54 3.4676 no 3_455
C58 H75A 3.1771 no 3_455
C58 H76B 3.5768 no 3_455
C58 H77B 3.4940 no 3_455
C61 H25B 3.2894 no 2_554
C62 H75B 3.0560 no .
C62 H76B 3.3149 no .
C63 H22 3.4126 no 2_554
C63 H23 3.4264 no 2_554
C63 H35 3.5563 no 2_544
C63 H75B 2.7354 no .
C64 H34 2.8938 no 2_544
C64 H35 3.5712 no 2_544
C65 H34 3.3587 no 2_544
C66 H29 3.2231 no 2_544
C67 H28 3.4496 no 2_544
C67 H29 3.5701 no 2_544
C67 H77A 3.2764 no 3_455
C67 H77B 3.0062 no 3_455
C67 H78A 3.4951 no 3_455
C67 H78B 3.3416 no 3_455
C68 H28 3.0525 no 2_544
C68 H77A 2.9204 no 3_455
C68 H77B 3.3090 no 3_455
C68 H78B 3.4373 no 3_455
C69 H28 3.2682 no 2_544
C69 H29 3.3070 no 2_544
C69 H31 2.8803 no 4_554
C69 H32 3.2750 no 4_554
C69 H48 3.3445 no 4_554
C69 H55 3.2863 no 3_455
C70 H20 3.1789 no 3_445
C70 H29 2.9443 no 2_544
C70 H31 3.1301 no 4_554
C70 H55 3.3624 no 3_455
C71 H29 2.9006 no 2_544
C72 H36 3.5531 no 3_455
C72 H76A 3.5679 no 2_545
C72 H77A 3.3549 no 2_545
C72 H79A 3.5144 no 2_545
C74 H8 3.2337 no 4_654
C74 H18 2.9844 no 4_654
C74 H23 2.6938 no 2_554
C74 H24 3.5704 no 2_554
C74 H25A 2.9935 no 4_654
C74 H50 2.5023 no 2_544
C75 H23 2.8740 no 2_554
C75 H24 3.5034 no 2_554
C75 H25A 3.0555 no 4_654
C75 H50 3.1439 no 2_544
C75 H58B 3.0811 no 3_555
C75 H62 3.4647 no .
C75 H63 3.0996 no .
C76 H23 3.5739 no 2_554
C76 H24 3.3030 no 2_554
C76 H58B 3.3721 no 3_555
C76 H62 3.1550 no .
C77 H43 3.1961 no 3_555
C77 H58B 3.5681 no 3_555
C77 H67 3.2983 no 3_555
C77 H68 3.3503 no 3_555
C78 H36 3.3048 no 4_664
C78 H67 3.1575 no 3_555
C79 H8 3.5415 no 4_654
C79 H18 3.5866 no 4_654
C79 H20 3.2810 no 4_654
C79 H23 3.5658 no 2_554
C79 H24 3.5514 no 2_554
C79 H36 3.5874 no 4_664
C79 H71 3.4941 no 2_554
H3 C58 2.8945 no 3_555
H3 H41 3.3222 no 3_555
H3 H58A 2.7288 no 3_555
H3 H58C 2.2549 no 3_555
H4 C58 3.1755 no 3_555
H4 H58A 2.5648 no 3_555
H4 H58B 3.4958 no 3_555
H4 H58C 3.0270 no 3_555
H8 C74 3.2337 no 4_655
H8 C79 3.5415 no 4_655
H8 H62 3.4221 no 2_545
H8 H74B 2.3499 no 4_655
H8 H78A 3.4428 no 4_655
H8 H79B 3.0218 no 4_655
H10 C56 3.5194 no 2_545
H10 H16 2.7419 no 4_655
H10 H49 3.1097 no 3_555
H10 H56 2.6249 no 2_545
H12 H30 3.3769 no 2_544
H14 C31 3.5854 no 2_544
H14 H30 3.5091 no 2_544
H14 H31 3.4103 no 2_544
H15 C48 3.1046 no 2_544
H15 C49 3.0411 no 2_544
H15 H48 2.7018 no 2_544
H15 H49 2.5941 no 2_544
H15 H58C 3.5746 no 3_555
H15 H69 3.4546 no 3_545
H16 C10 3.5844 no 4_654
H16 C25 3.5809 no 4_654
H16 C28 3.3012 no 4_654
H16 C29 3.2202 no 4_654
H16 H10 2.7419 no 4_654
H16 H25C 2.6695 no 4_654
H16 H28 3.1466 no 4_654
H16 H29 2.9985 no 4_654
H16 H49 3.3775 no 2_544
H16 H56 3.5783 no 3_555
H16 H57 3.1689 no 3_555
H17 C29 3.4880 no 4_654
H17 C50 3.4540 no 3_555
H17 C51 3.1283 no 3_555
H17 H23 3.3031 no 3_545
H17 H29 2.9780 no 4_654
H17 H50 3.0816 no 3_555
H17 H51 2.4349 no 3_555
H17 H57 3.2242 no 3_555
H17 H74A 3.0226 no 4_655
H18 C50 2.9811 no 3_555
H18 C51 3.5057 no 3_555
H18 C74 2.9844 no 4_655
H18 C79 3.5866 no 4_655
H18 H50 2.4262 no 3_555
H18 H51 3.4092 no 3_555
H18 H74A 2.6460 no 4_655
H18 H74B 2.5595 no 4_655
H18 H79B 3.2296 no 4_655
H20 C70 3.1789 no 3_545
H20 C79 3.2810 no 4_655
H20 H31 3.2512 no 2_544
H20 H70 2.2361 no 3_545
H20 H79B 2.3536 no 4_655
H21 C35 3.2394 no 1_545
H21 C36 3.4523 no 1_545
H21 C53 3.4414 no 1_545
H21 C54 3.0044 no 1_545
H21 C55 3.4196 no 1_545
H21 H35 2.7048 no 1_545
H21 H36 3.0898 no 1_545
H21 H54 2.9610 no 1_545
H21 H70 3.0958 no 3_545
H21 H79B 2.8571 no 4_655
H22 C35 3.4969 no 1_545
H22 C46 3.4376 no 1_545
H22 C50 3.4907 no 1_545
H22 C51 2.8270 no 1_545
H22 C52 3.1940 no 1_545
H22 C53 3.2065 no 1_545
H22 C54 3.5806 no 1_545
H22 C57 3.5328 no 1_545
H22 C63 3.4126 no 2_545
H22 H35 2.9239 no 1_545
H22 H51 2.4653 no 1_545
H22 H53 3.4864 no 1_545
H22 H63 2.9380 no 2_545
H23 C50 3.1284 no 1_545
H23 C51 3.2608 no 1_545
H23 C63 3.4264 no 2_545
H23 C74 2.6938 no 2_545
H23 C75 2.8740 no 2_545
H23 C76 3.5739 no 2_545
H23 C79 3.5658 no 2_545
H23 H17 3.3031 no 3_445
H23 H30 3.4193 no 2_544
H23 H50 2.6014 no 1_545
H23 H51 2.8834 no 1_545
H23 H62 3.4277 no 2_545
H23 H63 2.6412 no 2_545
H23 H74A 1.8958 no 2_545
H23 H74B 3.3900 no 2_545
H23 H75B 2.3484 no 2_545
H23 H76A 3.2641 no 2_545
H23 H79A 3.3189 no 2_545
H24 C74 3.5704 no 2_545
H24 C75 3.5034 no 2_545
H24 C76 3.3030 no 2_545
H24 C79 3.5514 no 2_545
H24 H30 3.0911 no 2_544
H24 H74A 3.1708 no 2_545
H24 H75B 3.4465 no 2_545
H24 H76A 2.4668 no 2_545
H24 H79A 2.8072 no 2_545
H25A C49 3.4939 no 3_555
H25A C58 3.5442 no 2_545
H25A C74 2.9935 no 4_655
H25A C75 3.0555 no 4_655
H25A H49 2.6849 no 3_555
H25A H50 3.3551 no 3_555
H25A H58B 2.7712 no 2_545
H25A H74B 2.2178 no 4_655
H25A H75A 2.2998 no 4_655
H25A H75B 3.3265 no 4_655
H25A H78A 3.2721 no 4_655
H25B C61 3.2894 no 2_545
H25B H57 3.3079 no 2_545
H25B H58B 3.4598 no 2_545
H25B H61 2.4889 no 2_545
H25B H62 3.1543 no 2_545
H25B H74B 3.3215 no 4_655
H25B H75A 3.4614 no 4_655
H25B H78A 3.4933 no 4_655
H25C C16 3.3069 no 4_655
H25C C56 3.5588 no 2_545
H25C C57 3.3598 no 2_545
H25C H16 2.6695 no 4_655
H25C H49 2.9920 no 3_555
H25C H56 3.1245 no 2_545
H25C H57 2.7158 no 2_545
H25C H58B 3.2376 no 2_545
H25C H58C 3.5355 no 2_545
H28 C67 3.4496 no 2_555
H28 C68 3.0525 no 2_555
H28 C69 3.2682 no 2_555
H28 H16 3.1466 no 4_655
H28 H48 3.3362 no 3_555
H28 H68 3.1895 no 2_555
H28 H69 3.5087 no 2_555
H29 C16 3.3337 no 4_655
H29 C17 3.3483 no 4_655
H29 C66 3.2231 no 2_555
H29 C67 3.5701 no 2_555
H29 C69 3.3070 no 2_555
H29 C70 2.9443 no 2_555
H29 C71 2.9006 no 2_555
H29 H16 2.9985 no 4_655
H29 H17 2.9780 no 4_655
H29 H65 3.3301 no 2_555
H29 H70 3.2969 no 2_555
H29 H71 3.2271 no 2_555
H30 C12 3.5894 no 2_555
H30 C19 2.7713 no 2_555
H30 C20 3.0428 no 2_555
H30 C21 3.2553 no 2_555
H30 C22 3.1734 no 2_555
H30 C23 2.9020 no 2_555
H30 C24 2.6809 no 2_555
H30 H12 3.3769 no 2_555
H30 H14 3.5091 no 2_555
H30 H23 3.4193 no 2_555
H30 H24 3.0911 no 2_555
H30 H65 3.3245 no 2_555
H31 C14 3.5248 no 2_555
H31 C20 3.2794 no 2_555
H31 C21 3.5856 no 2_555
H31 C55 3.3568 no 2_545
H31 C69 2.8803 no 4_555
H31 C70 3.1301 no 4_555
H31 H14 3.4103 no 2_555
H31 H20 3.2512 no 2_555
H31 H55 2.8800 no 2_545
H31 H56 3.4112 no 2_545
H31 H69 2.3098 no 4_555
H31 H70 2.7660 no 4_555
H32 C69 3.2750 no 4_555
H32 H55 3.2871 no 2_545
H32 H56 3.4250 no 2_545
H32 H68 3.5213 no 4_555
H32 H69 2.6065 no 4_555
H34 C64 2.8938 no 2_555
H34 C65 3.3587 no 2_555
H34 H64 2.5827 no 2_555
H34 H65 3.4273 no 2_555
H35 C21 3.1608 no 1_565
H35 C22 3.2576 no 1_565
H35 C63 3.5563 no 2_555
H35 C64 3.5712 no 2_555
H35 H21 2.7048 no 1_565
H35 H22 2.9239 no 1_565
H35 H67 2.8675 no 2_555
H35 H78A 3.4918 no 4_665
H35 H78B 2.8885 no 4_665
H36 O73 3.1868 no 3_555
H36 C72 3.5531 no 3_555
H36 C78 3.3048 no 4_665
H36 C79 3.5874 no 4_665
H36 H21 3.0898 no 1_565
H36 H68 3.3147 no 2_555
H36 H71 3.4479 no 3_555
H36 H78B 2.3752 no 4_665
H36 H79A 3.4362 no 4_665
H36 H79B 3.4588 no 4_665
H37 O72 3.4465 no 3_555
H37 C39 3.4596 no 3_555
H37 C40 2.9894 no 3_555
H37 C41 2.8195 no 3_555
H37 C42 3.2105 no 3_555
H37 C46 3.4021 no 3_555
H37 C47 2.9469 no 3_555
H37 C48 3.4711 no 3_555
H37 H41 3.0518 no 3_555
H37 H47 2.8209 no 3_555
H38 C47 3.4425 no 3_555
H38 C48 3.0429 no 3_555
H38 C49 3.2064 no 3_555
H38 H41 3.5881 no 3_555
H38 H48 3.2143 no 3_555
H38 H49 3.4779 no 3_555
H41 C17 3.5910 no 3_455
H41 H3 3.3222 no 3_455
H41 H37 3.0518 no 3_455
H41 H38 3.5881 no 3_455
H43 C77 3.1961 no 3_455
H43 H54 2.9421 no 3_455
H43 H75A 3.5791 no 3_455
H43 H77B 2.2097 no 3_455
H43 H78A 3.3981 no 3_455
H47 C37 3.4320 no 3_455
H47 H37 2.8209 no 3_455
H48 C15 3.3971 no 2_555
H48 C38 3.5065 no 3_455
H48 C69 3.3445 no 4_555
H48 H15 2.7018 no 2_555
H48 H28 3.3362 no 3_455
H48 H38 3.2143 no 3_455
H48 H64 3.1498 no 2_555
H48 H68 3.2759 no 4_555
H48 H69 2.6793 no 4_555
H49 C9 3.0009 no 3_455
H49 C10 3.1242 no 3_455
H49 C15 3.4157 no 2_555
H49 C25 3.0396 no 3_455
H49 H10 3.1097 no 3_455
H49 H15 2.5941 no 2_555
H49 H16 3.3775 no 2_555
H49 H25A 2.6849 no 3_455
H49 H25C 2.9920 no 3_455
H49 H38 3.4779 no 3_455
H49 H63 3.3372 no 2_555
H49 H64 3.3813 no 2_555
H49 H74B 3.3808 no 2_555
H50 C17 3.4972 no 3_455
H50 C18 3.1855 no 3_455
H50 C23 3.4780 no 1_565
H50 C74 2.5023 no 2_555
H50 C75 3.1439 no 2_555
H50 H17 3.0816 no 3_455
H50 H18 2.4262 no 3_455
H50 H23 2.6014 no 1_565
H50 H25A 3.3551 no 3_455
H50 H63 2.8138 no 2_555
H50 H74A 1.9906 no 2_555
H50 H74B 2.3149 no 2_555
H50 H75A 3.4019 no 2_555
H50 H75B 2.7224 no 2_555
H51 C17 3.0811 no 3_455
H51 C22 3.0919 no 1_565
H51 C23 3.2942 no 1_565
H51 H17 2.4349 no 3_455
H51 H18 3.4092 no 3_455
H51 H22 2.4653 no 1_565
H51 H23 2.8834 no 1_565
H51 H74A 3.4185 no 2_555
H53 H22 3.4864 no 1_565
H53 H58A 3.2293 no 3_555
H54 C42 3.5332 no 3_555
H54 C43 3.2842 no 3_555
H54 C58 3.4676 no 3_555
H54 H21 2.9610 no 1_565
H54 H43 2.9421 no 3_555
H54 H58A 2.6723 no 3_555
H55 C31 3.1712 no 2_554
H55 C32 3.4145 no 2_554
H55 C69 3.2863 no 3_555
H55 C70 3.3624 no 3_555
H55 H31 2.8800 no 2_554
H55 H32 3.2871 no 2_554
H55 H69 3.4472 no 3_555
H55 H70 3.5282 no 3_555
H55 H76B 3.4061 no .
H55 H77A 3.2054 no .
H55 H77B 3.2780 no .
H56 C9 3.5808 no 2_554
H56 C10 3.0897 no 2_554
H56 C27 3.3408 no 2_554
H56 C28 3.5566 no 2_554
H56 C29 3.5133 no 2_554
H56 C30 3.2385 no 2_554
H56 C31 3.0226 no 2_554
H56 C32 3.0517 no 2_554
H56 H10 2.6249 no 2_554
H56 H16 3.5783 no 3_455
H56 H25C 3.1245 no 2_554
H56 H31 3.4112 no 2_554
H56 H32 3.4250 no 2_554
H57 C16 3.5670 no 3_455
H57 C17 3.5844 no 3_455
H57 C25 3.4412 no 2_554
H57 H16 3.1689 no 3_455
H57 H17 3.2242 no 3_455
H57 H25B 3.3079 no 2_554
H57 H25C 2.7158 no 2_554
H58A C3 3.1827 no 3_455
H58A C4 3.1062 no 3_455
H58A C53 3.2577 no 3_455
H58A C54 2.9407 no 3_455
H58A H3 2.7288 no 3_455
H58A H4 2.5648 no 3_455
H58A H53 3.2293 no 3_455
H58A H54 2.6723 no 3_455
H58A H75A 3.5212 no 3_455
H58A H76B 3.2663 no 3_455
H58A H77B 3.4364 no 3_455
H58B C25 3.3266 no 2_554
H58B C75 3.0811 no 3_455
H58B C76 3.3721 no 3_455
H58B C77 3.5681 no 3_455
H58B H4 3.4958 no 3_455
H58B H25A 2.7712 no 2_554
H58B H25B 3.4598 no 2_554
H58B H25C 3.2376 no 2_554
H58B H75A 2.2134 no 3_455
H58B H75B 3.2658 no 3_455
H58B H76B 2.9753 no 3_455
H58B H77B 2.9463 no 3_455
H58C C3 2.9745 no 3_455
H58C C4 3.3230 no 3_455
H58C C14 3.5814 no 3_455
H58C C15 3.3691 no 3_455
H58C C16 3.5932 no 3_455
H58C H3 2.2549 no 3_455
H58C H4 3.0270 no 3_455
H58C H15 3.5746 no 3_455
H58C H25C 3.5355 no 2_554
H61 C25 3.4380 no 2_554
H61 H25B 2.4889 no 2_554
H61 H78A 3.3412 no 3_455
H62 C23 3.3324 no 2_554
H62 C75 3.4647 no .
H62 C76 3.1550 no .
H62 H8 3.4221 no 2_554
H62 H23 3.4277 no 2_554
H62 H25B 3.1543 no 2_554
H62 H75B 2.7524 no .
H62 H76A 3.0156 no .
H62 H76B 2.7465 no .
H63 C22 3.1726 no 2_554
H63 C23 3.0247 no 2_554
H63 C49 3.1312 no 2_544
H63 C50 2.8301 no 2_544
H63 C51 3.3685 no 2_544
H63 C75 3.0996 no .
H63 H22 2.9380 no 2_554
H63 H23 2.6412 no 2_554
H63 H49 3.3372 no 2_544
H63 H50 2.8138 no 2_544
H63 H74A 3.3829 no .
H63 H75A 3.4204 no .
H63 H75B 2.1162 no .
H64 C34 3.4797 no 2_544
H64 C47 3.3516 no 2_544
H64 C48 2.9501 no 2_544
H64 C49 3.0956 no 2_544
H64 C50 3.5801 no 2_544
H64 H34 2.5827 no 2_544
H64 H48 3.1498 no 2_544
H64 H49 3.3813 no 2_544
H65 C28 3.3457 no 2_544
H65 C29 3.0016 no 2_544
H65 C30 2.9882 no 2_544
H65 C31 3.3011 no 2_544
H65 H29 3.3301 no 2_544
H65 H30 3.3245 no 2_544
H65 H34 3.4273 no 2_544
H67 C35 3.1064 no 2_544
H67 C77 3.2983 no 3_455
H67 C78 3.1575 no 3_455
H67 H35 2.8675 no 2_544
H67 H77A 3.2712 no 3_455
H67 H77B 2.9271 no 3_455
H67 H78A 2.8286 no 3_455
H67 H78B 2.7672 no 3_455
H68 O72 3.2172 no 4_554
H68 C35 3.3601 no 2_544
H68 C36 3.0870 no 2_544
H68 C37 3.2887 no 2_544
H68 C77 3.3503 no 3_455
H68 H28 3.1895 no 2_544
H68 H32 3.5213 no 4_554
H68 H36 3.3147 no 2_544
H68 H48 3.2759 no 4_554
H68 H77A 2.6498 no 3_455
H68 H77B 3.4290 no 3_455
H68 H78B 2.9573 no 3_455
H69 C15 3.4901 no 3_445
H69 C31 2.9742 no 4_554
H69 C32 3.1118 no 4_554
H69 C48 3.5736 no 4_554
H69 H15 3.4546 no 3_445
H69 H28 3.5087 no 2_544
H69 H31 2.3098 no 4_554
H69 H32 2.6065 no 4_554
H69 H48 2.6793 no 4_554
H69 H55 3.4472 no 3_455
H70 C17 3.5229 no 3_445
H70 C20 2.9437 no 3_445
H70 C21 3.3684 no 3_445
H70 H20 2.2361 no 3_445
H70 H21 3.0958 no 3_445
H70 H29 3.2969 no 2_544
H70 H31 2.7660 no 4_554
H70 H55 3.5282 no 3_455
H70 H79B 3.3734 no 2_545
H71 C79 3.4941 no 2_545
H71 H29 3.2271 no 2_544
H71 H36 3.4479 no 3_455
H71 H79A 2.7633 no 2_545
H71 H79B 3.3382 no 2_545
H74A C17 3.5288 no 4_654
H74A C18 3.3302 no 4_654
H74A C23 2.7885 no 2_554
H74A C24 3.4084 no 2_554
H74A C50 2.9078 no 2_544
H74A H17 3.0226 no 4_654
H74A H18 2.6460 no 4_654
H74A H23 1.8958 no 2_554
H74A H24 3.1708 no 2_554
H74A H50 1.9906 no 2_544
H74A H51 3.4185 no 2_544
H74A H63 3.3829 no .
H74B C8 2.8656 no 4_654
H74B C9 3.1845 no 4_654
H74B C18 3.4435 no 4_654
H74B C25 2.9830 no 4_654
H74B C50 3.1951 no 2_544
H74B H8 2.3499 no 4_654
H74B H18 2.5595 no 4_654
H74B H23 3.3900 no 2_554
H74B H25A 2.2178 no 4_654
H74B H25B 3.3215 no 4_654
H74B H49 3.3808 no 2_544
H74B H50 2.3149 no 2_544
H75A C25 3.2310 no 4_654
H75A C58 3.1771 no 3_555
H75A H25A 2.2998 no 4_654
H75A H25B 3.4614 no 4_654
H75A H43 3.5791 no 3_555
H75A H50 3.4019 no 2_544
H75A H58A 3.5212 no 3_555
H75A H58B 2.2134 no 3_555
H75A H63 3.4204 no .
H75B C23 3.0161 no 2_554
H75B C24 3.5853 no 2_554
H75B C50 3.3562 no 2_544
H75B C62 3.0560 no .
H75B C63 2.7354 no .
H75B H23 2.3484 no 2_554
H75B H24 3.4465 no 2_554
H75B H25A 3.3265 no 4_654
H75B H50 2.7224 no 2_544
H75B H58B 3.2658 no 3_555
H75B H62 2.7524 no .
H75B H63 2.1162 no .
H76A O73 3.3194 no 2_554
H76A C23 3.4526 no 2_554
H76A C24 3.0308 no 2_554
H76A C72 3.5679 no 2_554
H76A H23 3.2641 no 2_554
H76A H24 2.4668 no 2_554
H76A H62 3.0156 no .
H76B C55 3.5384 no .
H76B C58 3.5768 no 3_555
H76B C62 3.3149 no .
H76B H55 3.4061 no .
H76B H58A 3.2663 no 3_555
H76B H58B 2.9753 no 3_555
H76B H62 2.7465 no .
H77A O72 2.8358 no 2_554
H77A O73 3.4265 no 2_554
H77A C67 3.2764 no 3_555
H77A C68 2.9204 no 3_555
H77A C72 3.3549 no 2_554
H77A H55 3.2054 no .
H77A H67 3.2712 no 3_555
H77A H68 2.6498 no 3_555
H77B C43 3.0712 no 3_555
H77B C58 3.4940 no 3_555
H77B C67 3.0062 no 3_555
H77B C68 3.3090 no 3_555
H77B H43 2.2097 no 3_555
H77B H55 3.2780 no .
H77B H58A 3.4364 no 3_555
H77B H58B 2.9463 no 3_555
H77B H67 2.9271 no 3_555
H77B H68 3.4290 no 3_555
H78A C67 3.4951 no 3_555
H78A H8 3.4428 no 4_654
H78A H25A 3.2721 no 4_654
H78A H25B 3.4933 no 4_654
H78A H35 3.4918 no 4_664
H78A H43 3.3981 no 3_555
H78A H61 3.3412 no 3_555
H78A H67 2.8286 no 3_555
H78B O73 3.2296 no 2_554
H78B C35 3.1965 no 4_664
H78B C36 2.9185 no 4_664
H78B C67 3.3416 no 3_555
H78B C68 3.4373 no 3_555
H78B H35 2.8885 no 4_664
H78B H36 2.3752 no 4_664
H78B H67 2.7672 no 3_555
H78B H68 2.9573 no 3_555
H79A O73 2.4467 no 2_554
H79A C24 3.5713 no 2_554
H79A C72 3.5144 no 2_554
H79A H23 3.3189 no 2_554
H79A H24 2.8072 no 2_554
H79A H36 3.4362 no 4_664
H79A H71 2.7633 no 2_554
H79B C20 2.7881 no 4_654
H79B C21 3.0711 no 4_654
H79B H8 3.0218 no 4_654
H79B H18 3.2296 no 4_654
H79B H20 2.3536 no 4_654
H79B H21 2.8571 no 4_654
H79B H36 3.4588 no 4_664
H79B H70 3.3734 no 2_554
H79B H71 3.3382 no 2_554

loop_
_geom_torsion_atom_site_label_1
_geom_torsion_atom_site_label_2
_geom_torsion_atom_site_label_3
_geom_torsion_atom_site_label_4
_geom_torsion
_geom_torsion_publ_flag
C1 N2 C3 C4 1.1(5) no
C3 N2 C1 N5 -1.0(5) no
C3 N2 C1 C72 176.3(4) no
C1 N2 C6 C7 93.1(5) no
C1 N2 C6 C11 -89.2(5) no
C6 N2 C1 N5 -174.8(4) no
C6 N2 C1 C72 2.4(7) no
C3 N2 C6 C7 -79.8(5) no
C3 N2 C6 C11 98.0(5) no
C6 N2 C3 C4 175.0(4) no
C1 N5 C4 C3 0.2(5) no
C4 N5 C1 N2 0.5(5) no
C4 N5 C1 C72 -176.7(4) no
C1 N5 C39 C40 85.0(5) no
C1 N5 C39 C44 -95.7(5) no
C39 N5 C1 N2 -167.7(4) no
C39 N5 C1 C72 15.1(7) no
C4 N5 C39 C40 -81.3(5) no
C4 N5 C39 C44 97.9(5) no
C39 N5 C4 C3 168.2(4) no
N2 C1 C72 O72 71.7(6) no
N2 C1 C72 O73 -108.6(5) no
N5 C1 C72 O72 -111.6(5) no
N5 C1 C72 O73 68.1(6) no
N2 C3 C4 N5 -0.7(5) no
N2 C6 C7 C8 178.5(4) no
N2 C6 C7 C12 0.5(6) no
N2 C6 C11 C10 -177.0(4) no
N2 C6 C11 C26 4.6(6) no
C7 C6 C11 C10 0.6(7) no
C7 C6 C11 C26 -177.8(4) no
C11 C6 C7 C8 0.8(7) no
C11 C6 C7 C12 -177.3(4) no
C6 C7 C8 C9 -1.2(7) no
C6 C7 C12 C13 88.9(5) no
C6 C7 C12 C19 -143.3(4) no
C8 C7 C12 C13 -89.1(5) no
C8 C7 C12 C19 38.7(6) no
C12 C7 C8 C9 176.9(4) no
C7 C8 C9 C10 0.2(7) no
C7 C8 C9 C25 -180.0(4) no
C8 C9 C10 C11 1.3(7) no
C25 C9 C10 C11 -178.5(5) no
C9 C10 C11 C6 -1.7(7) no
C9 C10 C11 C26 176.7(4) no
C6 C11 C26 C27 155.5(4) no
C6 C11 C26 C33 -80.0(5) no
C10 C11 C26 C27 -22.9(6) no
C10 C11 C26 C33 101.7(5) no
C7 C12 C13 C14 -140.8(4) no
C7 C12 C13 C18 41.7(6) no
C7 C12 C19 C20 -106.0(5) no
C7 C12 C19 C24 74.5(5) no
C13 C12 C19 C20 21.6(7) no
C13 C12 C19 C24 -157.8(4) no
C19 C12 C13 C14 93.2(5) no
C19 C12 C13 C18 -84.3(5) no
C12 C13 C14 C15 -175.7(4) no
C12 C13 C18 C17 173.7(5) no
C14 C13 C18 C17 -3.9(8) no
C18 C13 C14 C15 2.0(8) no
C13 C14 C15 C16 -0.7(9) no
C14 C15 C16 C17 1.2(9) no
C15 C16 C17 C18 -3.2(10) no
C16 C17 C18 C13 4.6(11) no
C12 C19 C20 C21 179.0(4) no
C12 C19 C24 C23 -179.9(4) no
C20 C19 C24 C23 0.6(8) no
C24 C19 C20 C21 -1.5(8) no
C19 C20 C21 C22 2.6(9) no
C20 C21 C22 C23 -2.7(10) no
C21 C22 C23 C24 1.7(10) no
C22 C23 C24 C19 -0.7(9) no
C11 C26 C27 C28 84.7(5) no
C11 C26 C27 C32 -93.8(5) no
C11 C26 C33 C34 177.2(4) no
C11 C26 C33 C38 -5.8(7) no
C27 C26 C33 C34 -57.7(5) no
C27 C26 C33 C38 119.3(5) no
C33 C26 C27 C28 -43.1(5) no
C33 C26 C27 C32 138.3(4) no
C26 C27 C28 C29 -177.5(4) no
C26 C27 C32 C31 179.1(4) no
C28 C27 C32 C31 0.5(7) no
C32 C27 C28 C29 1.2(7) no
C27 C28 C29 C30 -0.8(7) no
C28 C29 C30 C31 -1.2(7) no
C29 C30 C31 C32 2.8(8) no
C30 C31 C32 C27 -2.4(8) no
C26 C33 C34 C35 175.1(4) no
C26 C33 C38 C37 -178.1(4) no
C34 C33 C38 C37 -1.2(7) no
C38 C33 C34 C35 -2.0(8) no
C33 C34 C35 C36 4.2(9) no
C34 C35 C36 C37 -3.1(9) no
C35 C36 C37 C38 -0.1(8) no
C36 C37 C38 C33 2.2(8) no
N5 C39 C40 C41 -179.9(4) no
N5 C39 C40 C45 5.0(6) no
N5 C39 C44 C43 -179.8(4) no
N5 C39 C44 C59 -7.5(6) no
C40 C39 C44 C43 -0.6(7) no
C40 C39 C44 C59 171.7(4) no
C44 C39 C40 C41 0.9(7) no
C44 C39 C40 C45 -174.2(4) no
C39 C40 C41 C42 -0.5(7) no
C39 C40 C45 C46 -139.5(4) no
C39 C40 C45 C52 90.6(5) no
C41 C40 C45 C46 45.5(6) no
C41 C40 C45 C52 -84.4(5) no
C45 C40 C41 C42 174.6(4) no
C40 C41 C42 C43 -0.0(7) no
C40 C41 C42 C58 -179.5(4) no
C41 C42 C43 C44 0.4(7) no
C58 C42 C43 C44 179.8(4) no
C42 C43 C44 C39 -0.1(7) no
C42 C43 C44 C59 -172.4(4) no
C39 C44 C59 C60 -75.6(6) no
C39 C44 C59 C66 157.3(4) no
C43 C44 C59 C60 96.4(5) no
C43 C44 C59 C66 -30.6(6) no
C40 C45 C46 C47 79.2(5) no
C40 C45 C46 C51 -100.8(5) no
C40 C45 C52 C53 -128.9(4) no
C40 C45 C52 C57 49.4(5) no
C46 C45 C52 C53 104.3(5) no
C46 C45 C52 C57 -77.3(6) no
C52 C45 C46 C47 -155.1(4) no
C52 C45 C46 C51 24.9(7) no
C45 C46 C47 C48 -177.1(4) no
C45 C46 C51 C50 178.6(4) no
C47 C46 C51 C50 -1.3(7) no
C51 C46 C47 C48 2.9(7) no
C46 C47 C48 C49 -2.3(8) no
C47 C48 C49 C50 0.0(8) no
C48 C49 C50 C51 1.6(8) no
C49 C50 C51 C46 -1.0(9) no
C45 C52 C53 C54 177.3(4) no
C45 C52 C57 C56 -177.4(4) no
C53 C52 C57 C56 0.9(7) no
C57 C52 C53 C54 -1.0(7) no
C52 C53 C54 C55 -0.1(8) no
C53 C54 C55 C56 1.4(8) no
C54 C55 C56 C57 -1.5(9) no
C55 C56 C57 C52 0.3(9) no
C44 C59 C60 C61 -20.8(6) no
C44 C59 C60 C65 162.6(4) no
C44 C59 C66 C67 103.6(5) no
C44 C59 C66 C71 -77.2(5) no
C60 C59 C66 C67 -22.7(6) no
C60 C59 C66 C71 156.5(4) no
C66 C59 C60 C61 106.9(5) no
C66 C59 C60 C65 -69.7(5) no
C59 C60 C61 C62 -179.6(4) no
C59 C60 C65 C64 177.6(4) no
C61 C60 C65 C64 0.8(8) no
C65 C60 C61 C62 -3.0(8) no
C60 C61 C62 C63 2.1(9) no
C61 C62 C63 C64 1.0(9) no
C62 C63 C64 C65 -3.2(9) no
C63 C64 C65 C60 2.4(9) no
C59 C66 C67 C68 177.2(4) no
C59 C66 C71 C70 -177.6(4) no
C67 C66 C71 C70 1.7(7) no
C71 C66 C67 C68 -2.0(7) no
C66 C67 C68 C69 -0.1(8) no
C67 C68 C69 C70 2.3(8) no
C68 C69 C70 C71 -2.6(9) no
C69 C70 C71 C66 0.6(9) no
C75 C74 C79 C78 33.4(11) no
C79 C74 C75 C76 22.5(14) no
C74 C75 C76 C77 -62(3) no
C75 C76 C77 C78 34(2) no
C76 C77 C78 C79 14(3) no
C77 C78 C79 C74 -55.7(17) no
